data_1519634
loop_
_publ_author_name
'Yoshioka, Shota'
'Inokuma, Yasuhide'
'Hoshino, Manabu'
'Sato, Takashi'
'Fujita, Makoto'

_publ_section_title
;
 Absolute structure determination of compounds with axial and planar
 chirality using the crystalline sponge method
;
_journal_issue 7
_journal_name_full 'Chem. Sci.'
_journal_page_first 3765
_journal_paper_doi 10.1039/C5SC01681A
_journal_volume 6
_journal_year 2015
_chemical_absolute_configuration ad
_chemical_formula_sum 'C63.2 H72.55 I6 N13.06 Zn3'
_chemical_formula_weight 1972.67
_space_group_crystal_system monoclinic
_space_group_IT_number 5
_space_group_name_Hall 'C 2y'
_space_group_name_H-M_alt 'C 1 2 1'
_symmetry_space_group_name_Hall 'C 2y'
_symmetry_space_group_name_H-M 'C 1 2 1'
_atom_sites_solution_hydrogens geom
_atom_sites_solution_primary iterative
_atom_sites_solution_secondary difmap
_audit_creation_method SHELXL-2014/7
_audit_update_record
;
2015-03-11 deposited with the CCDC.
2015-05-12 downloaded from the CCDC.
;
_cell_angle_alpha 90
_cell_angle_beta 101.649(2)
_cell_angle_gamma 90
_cell_formula_units_Z 8
_cell_length_a 35.1081(9)
_cell_length_b 14.6516(2)
_cell_length_c 31.3279(8)
_cell_measurement_reflns_used 25448
_cell_measurement_temperature 100(2)
_cell_measurement_theta_max 74.2670
_cell_measurement_theta_min 2.5480
_cell_volume 15782.8(6)
_computing_cell_refinement
;
CrysAlisPro, Agilent Technologies,
Version 1.171.37.35 (release 13-08-2014 CrysAlis171 .NET)
(compiled Aug 13 2014,18:06:01)
;
_computing_data_collection
;
CrysAlisPro, Agilent Technologies,
Version 1.171.37.35 (release 13-08-2014 CrysAlis171 .NET)
(compiled Aug 13 2014,18:06:01)
;
_computing_data_reduction
;
CrysAlisPro, Agilent Technologies,
Version 1.171.37.35 (release 13-08-2014 CrysAlis171 .NET)
(compiled Aug 13 2014,18:06:01)
;
_computing_molecular_graphics 'shelXle (Hubschle et al., 2011)'
_computing_publication_material 'SHELXL-2014/7 (Sheldrick, 2014)'
_computing_structure_refinement 'SHELXL-2014/7 (Sheldrick, 2014)'
_computing_structure_solution 'SHELXT-2014/5 (Sheldrick, 2014)'
_diffrn_ambient_temperature 100(2)
_diffrn_detector 'CCD plate'
_diffrn_detector_area_resol_mean 5.2906
_diffrn_detector_type AtlasS2
_diffrn_measured_fraction_theta_full 1.000
_diffrn_measured_fraction_theta_max 0.982
_diffrn_measurement_device 'four-circle diffractometer'
_diffrn_measurement_device_type 'SuperNova, Dual, Cu at zero, AtlasS2'
_diffrn_measurement_method '\w scans'
_diffrn_radiation_monochromator mirror
_diffrn_radiation_probe x-ray
_diffrn_radiation_type 'Cu K\a'
_diffrn_radiation_wavelength 1.54184
_diffrn_reflns_av_R_equivalents 0.0674
_diffrn_reflns_av_unetI/netI 0.0387
_diffrn_reflns_Laue_measured_fraction_full 1.000
_diffrn_reflns_Laue_measured_fraction_max 0.982
_diffrn_reflns_limit_h_max 43
_diffrn_reflns_limit_h_min -44
_diffrn_reflns_limit_k_max 18
_diffrn_reflns_limit_k_min -18
_diffrn_reflns_limit_l_max 39
_diffrn_reflns_limit_l_min -39
_diffrn_reflns_number 200092
_diffrn_reflns_point_group_measured_fraction_full 1.000
_diffrn_reflns_point_group_measured_fraction_max 0.978
_diffrn_reflns_theta_full 67.684
_diffrn_reflns_theta_max 77.721
_diffrn_reflns_theta_min 2.570
_diffrn_source 'sealed X-ray tube'
_diffrn_source_type 'SuperNova (Cu) X-ray Source'
_exptl_absorpt_coefficient_mu 19.822
_exptl_absorpt_correction_T_max 0.405
_exptl_absorpt_correction_T_min 0.086
_exptl_absorpt_correction_type gaussian
_exptl_absorpt_process_details
;
CrysAlisPro, Agilent Technologies,
Version 1.171.37.35 (release 13-08-2014 CrysAlis171 .NET)
(compiled Aug 13 2014,18:06:01)
Numerical absorption correction based on gaussian integration over
            a multifaceted crystal model
Empirical absorption correction using spherical harmonics,
 implemented in SCALE3 ABSPACK scaling algorithm.
;
_exptl_crystal_colour colorless
_exptl_crystal_density_diffrn 1.660
_exptl_crystal_description block
_exptl_crystal_F_000 7610
_exptl_crystal_size_max 0.220
_exptl_crystal_size_mid 0.070
_exptl_crystal_size_min 0.070
_refine_diff_density_max 1.096
_refine_diff_density_min -1.156
_refine_diff_density_rms 0.117
_refine_ls_abs_structure_details
;
 Flack x determined using 8213 quotients [(I+)-(I-)]/[(I+)+(I-)]
 (Parsons, Flack and Wagner, Acta Cryst. B69 (2013) 249-259).
;
_refine_ls_abs_structure_Flack 0.044(5)
_refine_ls_extinction_method none
_refine_ls_goodness_of_fit_ref 1.033
_refine_ls_hydrogen_treatment constr
_refine_ls_matrix_type full
_refine_ls_number_parameters 2285
_refine_ls_number_reflns 32925
_refine_ls_number_restraints 1450
_refine_ls_restrained_S_all 1.021
_refine_ls_R_factor_all 0.0829
_refine_ls_R_factor_gt 0.0580
_refine_ls_shift/su_max 0.001
_refine_ls_shift/su_mean 0.000
_refine_ls_structure_factor_coef Fsqd
_refine_ls_weighting_details 'w=1/[\s^2^(Fo^2^)+(0.1007P)^2^+13.5463P] where P=(Fo^2^+2Fc^2^)/3'
_refine_ls_weighting_scheme calc
_refine_ls_wR_factor_gt 0.1602
_refine_ls_wR_factor_ref 0.1852
_reflns_Friedel_coverage 0.913
_reflns_Friedel_fraction_full 1.000
_reflns_Friedel_fraction_max 0.973
_reflns_number_gt 22648
_reflns_number_total 32925
_reflns_threshold_expression 'I > 2\s(I)'
_cod_data_source_file c5sc01681a2.cif
_cod_data_source_block M-form
_cod_depositor_comments 'Adding full bibliography for 1519634--1519639.cif.'
_cod_original_formula_sum 'C63.20 H72.55 I6 N13.06 Zn3'
_cod_database_code 1519634
_shelx_shelxl_version_number 2014/7
_shelx_space_group_comment
;
The symmetry employed for this shelxl refinement is uniquely defined
by the following loop, which should always be used as a source of
symmetry information in preference to the above space-group names.
They are only intended as comments.
;
_shelx_estimated_absorpt_t_min 0.097
_shelx_estimated_absorpt_t_max 0.338

loop_
_space_group_symop_operation_xyz
'x, y, z'
'-x, y, -z'
'x+1/2, y+1/2, z'
'-x+1/2, y+1/2, -z'

loop_
_atom_site_label
_atom_site_type_symbol
_atom_site_fract_x
_atom_site_fract_y
_atom_site_fract_z
_atom_site_U_iso_or_equiv
_atom_site_adp_type
_atom_site_occupancy
_atom_site_site_symmetry_order
_atom_site_calc_flag
_atom_site_refinement_flags_posn
_atom_site_refinement_flags_adp
_atom_site_refinement_flags_occupancy
_atom_site_disorder_assembly
_atom_site_disorder_group
Zn1A Zn 0.33034(11) 0.8624(3) 0.48105(17) 0.0709(10) Uani 0.750(9) 1 d D . P A 1
I11A I 0.26940(7) 0.76837(17) 0.45798(8) 0.0876(8) Uani 0.750(9) 1 d D . P A 1
I12A I 0.37603(9) 0.8507(2) 0.55404(9) 0.1009(9) Uani 0.750(9) 1 d D . P A 1
Zn1B Zn 0.3268(7) 0.8601(15) 0.4696(8) 0.171(12) Uani 0.250(9) 1 d D U P A 2
I11B I 0.2654(6) 0.7799(8) 0.4517(7) 0.315(15) Uani 0.250(9) 1 d D U P A 2
I12B I 0.3673(8) 0.8265(11) 0.5441(7) 0.262(11) Uani 0.250(9) 1 d D U P A 2
Zn2A Zn 0.6222(3) 1.1091(6) 0.3222(3) 0.0638(17) Uani 0.518(16) 1 d . . P B 1
I21A I 0.64634(17) 1.1207(4) 0.2493(2) 0.1073(17) Uani 0.518(16) 1 d . . P B 1
I22A I 0.59660(17) 1.2369(3) 0.3583(2) 0.1109(17) Uani 0.518(16) 1 d . . P B 1
Zn2B Zn 0.6236(4) 1.1080(9) 0.3089(4) 0.087(3) Uani 0.482(16) 1 d . . P B 2
I21B I 0.6475(2) 1.0984(9) 0.2431(3) 0.180(4) Uani 0.482(16) 1 d . . P B 2
I22B I 0.6099(5) 1.2474(6) 0.3462(5) 0.237(6) Uani 0.482(16) 1 d . . P B 2
Zn3A Zn 0.9199(2) 1.1324(5) 0.6575(2) 0.0699(14) Uani 0.70(2) 1 d . . P C 1
I31A I 0.97556(13) 1.1534(4) 0.61970(14) 0.0927(10) Uani 0.70(2) 1 d . . P C 1
I32A I 0.88321(9) 1.2463(3) 0.69303(16) 0.0864(11) Uani 0.70(2) 1 d . . P C 1
Zn3B Zn 0.9081(6) 1.1226(11) 0.6570(6) 0.085(4) Uani 0.30(2) 1 d . . P C 2
I31B I 0.9681(7) 1.1751(17) 0.6283(7) 0.149(6) Uani 0.30(2) 1 d . . P C 2
I32B I 0.8699(11) 1.2334(11) 0.6951(5) 0.160(7) Uani 0.30(2) 1 d . . P C 2
Zn4A Zn 0.8321(2) 0.6383(5) 0.9782(2) 0.0686(14) Uani 0.71(2) 1 d . . P D 1
I41A I 0.77129(11) 0.7350(2) 0.95695(11) 0.0803(9) Uani 0.71(2) 1 d . . P D 1
I42A I 0.88119(12) 0.6613(3) 1.04887(15) 0.0988(11) Uani 0.71(2) 1 d . . P D 1
Zn4B Zn 0.8225(8) 0.6475(15) 0.9702(10) 0.117(8) Uani 0.29(2) 1 d . . P D 2
I41B I 0.7591(7) 0.7231(11) 0.9414(11) 0.148(7) Uani 0.29(2) 1 d . . P D 2
I42B I 0.8704(9) 0.6791(12) 1.0383(8) 0.161(6) Uani 0.29(2) 1 d . . P D 2
Zn5 Zn 0.91816(6) -0.12870(16) 1.15807(7) 0.0734(5) Uani 1 1 d . . . . .
I51A I 0.9785(3) -0.1632(7) 1.1218(4) 0.0773(16) Uani 0.42(3) 1 d . . P E 1
I52A I 0.8875(2) -0.2434(5) 1.2005(3) 0.072(2) Uani 0.42(3) 1 d . . P E 1
I51B I 0.9738(3) -0.1449(7) 1.1247(3) 0.0972(16) Uani 0.58(3) 1 d . . P E 2
I52B I 0.8789(4) -0.2398(5) 1.1931(3) 0.121(2) Uani 0.58(3) 1 d . . P E 2
Zn6A Zn 0.6259(3) -0.1151(10) 0.8164(4) 0.059(2) Uani 0.48(3) 1 d . . P F 1
I61A I 0.6478(5) -0.1007(10) 0.7473(4) 0.107(2) Uani 0.48(3) 1 d . . P F 1
I62A I 0.6063(2) -0.2461(6) 0.8544(4) 0.102(2) Uani 0.48(3) 1 d . . P F 1
Zn6B Zn 0.6257(3) -0.0898(9) 0.8133(4) 0.071(2) Uani 0.52(3) 1 d . . P F 2
I61B I 0.6544(4) -0.0962(12) 0.7439(4) 0.137(4) Uani 0.52(3) 1 d . . P F 2
I62B I 0.6051(2) -0.2378(5) 0.8462(4) 0.143(4) Uani 0.52(3) 1 d . . P F 2
N101 N 0.3617(4) 0.8418(11) 0.4321(5) 0.087(4) Uani 1 1 d . . . . .
C102 C 0.3492(6) 0.7938(16) 0.3934(7) 0.098(6) Uani 1 1 d . . . . .
H102 H 0.3233 0.7710 0.3876 0.117 Uiso 1 1 calc R U . . .
C103 C 0.3708(5) 0.7780(14) 0.3642(6) 0.090(5) Uani 1 1 d . . . . .
H103 H 0.3612 0.7397 0.3400 0.108 Uiso 1 1 calc R U . . .
C104 C 0.4073(5) 0.8167(13) 0.3689(6) 0.087(5) Uani 1 1 d . . . . .
C105 C 0.4183(8) 0.864(2) 0.4047(9) 0.166(15) Uani 1 1 d . . . . .
H105 H 0.4445 0.8848 0.4117 0.200 Uiso 1 1 calc R U . . .
C106 C 0.3957(7) 0.885(3) 0.4307(11) 0.193(19) Uani 1 1 d . . . . .
H106 H 0.4032 0.9346 0.4504 0.232 Uiso 1 1 calc R U . . .
N111 N 0.5779(4) 1.0145(11) 0.3110(5) 0.081(4) Uani 1 1 d . . . . .
C112 C 0.5632(5) 0.9708(12) 0.2762(6) 0.079(4) Uani 1 1 d . . . . .
H112 H 0.5736 0.9807 0.2509 0.094 Uiso 1 1 calc R U . . .
C113 C 0.5327(4) 0.9095(12) 0.2740(5) 0.079(4) Uani 1 1 d . . . . .
H113 H 0.5248 0.8733 0.2486 0.095 Uiso 1 1 calc R U . . .
C114 C 0.5141(5) 0.9007(13) 0.3073(5) 0.081(4) Uani 1 1 d . . . . .
C115 C 0.5336(6) 0.9404(16) 0.3467(7) 0.106(6) Uani 1 1 d . . . . .
H115 H 0.5258 0.9277 0.3734 0.127 Uiso 1 1 calc R U . . .
C116 C 0.5646(6) 0.9987(17) 0.3453(6) 0.106(6) Uani 1 1 d . . . . .
H116 H 0.5766 1.0286 0.3715 0.128 Uiso 1 1 calc R U . . .
N121 N 0.4309(4) 0.4802(10) 0.2006(4) 0.072(3) Uani 1 1 d . . . . .
C122 C 0.4044(5) 0.5054(15) 0.2248(7) 0.098(6) Uani 1 1 d . . . . .
H122 H 0.3819 0.4687 0.2236 0.117 Uiso 1 1 calc R U . . .
C123 C 0.4090(5) 0.5829(16) 0.2510(7) 0.102(7) Uani 1 1 d . . . . .
H123 H 0.3895 0.5996 0.2667 0.122 Uiso 1 1 calc R U . . .
C124 C 0.4416(4) 0.6342(12) 0.2538(5) 0.073(4) Uani 1 1 d . . . . .
C125 C 0.4684(4) 0.6124(11) 0.2301(5) 0.070(4) Uani 1 1 d . . . . .
H125 H 0.4908 0.6495 0.2310 0.084 Uiso 1 1 calc R U . . .
C126 C 0.4627(4) 0.5339(11) 0.2043(5) 0.070(4) Uani 1 1 d . . . . .
H126 H 0.4820 0.5175 0.1884 0.084 Uiso 1 1 calc R U . . .
C131 C 0.4309(4) 0.7991(11) 0.3363(5) 0.072(4) Uani 1 1 d . . . . .
N132 N 0.4589(4) 0.8590(11) 0.3367(5) 0.084(4) Uani 1 1 d . . . . .
C133 C 0.4809(4) 0.8437(12) 0.3060(5) 0.076(4) Uani 1 1 d . . . . .
N134 N 0.4757(3) 0.7731(9) 0.2777(4) 0.070(3) Uani 1 1 d . . . . .
C135 C 0.4462(4) 0.7160(10) 0.2824(4) 0.062(3) Uani 1 1 d . . . . .
N136 N 0.4240(4) 0.7271(9) 0.3100(5) 0.075(3) Uani 1 1 d . . . . .
N141 N 0.6655(4) 1.0427(9) 0.3609(5) 0.088(4) Uani 1 1 d . . . . .
C142 C 0.6856(5) 1.0867(11) 0.3957(6) 0.080(4) Uani 1 1 d . . . . .
H142 H 0.6795 1.1486 0.4006 0.096 Uiso 1 1 calc R U . . .
C143 C 0.7147(5) 1.0439(10) 0.4246(5) 0.078(4) Uani 1 1 d . . . . .
H143 H 0.7278 1.0752 0.4499 0.093 Uiso 1 1 calc R U . . .
C144 C 0.7252(5) 0.9540(10) 0.4169(5) 0.070(4) Uani 1 1 d . . . . .
C145 C 0.7045(5) 0.9110(12) 0.3812(6) 0.092(5) Uani 1 1 d . . . . .
H145 H 0.7105 0.8496 0.3755 0.110 Uiso 1 1 calc R U . . .
C146 C 0.6750(5) 0.9550(11) 0.3534(7) 0.097(6) Uani 1 1 d . . . . .
H146 H 0.6611 0.9238 0.3285 0.116 Uiso 1 1 calc R U . . .
N151 N 0.8765(4) 1.0635(9) 0.6107(5) 0.086(4) Uani 1 1 d . . . . .
C152 C 0.8482(5) 1.1030(10) 0.5824(5) 0.078(4) Uani 1 1 d . . . . .
H152 H 0.8437 1.1660 0.5866 0.094 Uiso 1 1 calc R U . . .
C153 C 0.8248(5) 1.0614(9) 0.5477(5) 0.072(4) Uani 1 1 d . . . . .
H153 H 0.8058 1.0953 0.5281 0.087 Uiso 1 1 calc R U . . .
C154 C 0.8293(5) 0.9702(10) 0.5418(5) 0.076(4) Uani 1 1 d . . . . .
C155 C 0.8583(7) 0.9248(14) 0.5714(9) 0.148(12) Uani 1 1 d . . . . .
H155 H 0.8618 0.8610 0.5685 0.178 Uiso 1 1 calc R U . . .
C156 C 0.8819(8) 0.9716(15) 0.6047(9) 0.152(13) Uani 1 1 d . . . . .
H156 H 0.9022 0.9402 0.6237 0.182 Uiso 1 1 calc R U . . .
N161 N 0.8173(4) 0.5007(9) 0.4718(5) 0.080(4) Uani 1 1 d . . . . .
C162 C 0.7852(5) 0.5347(9) 0.4458(6) 0.078(4) Uani 1 1 d . . . . .
H162 H 0.7676 0.4943 0.4281 0.094 Uiso 1 1 calc R U . . .
C163 C 0.7774(5) 0.6263(11) 0.4444(6) 0.081(4) Uani 1 1 d . . . . .
H163 H 0.7538 0.6482 0.4270 0.098 Uiso 1 1 calc R U . . .
C164 C 0.8032(5) 0.6867(11) 0.4678(6) 0.073(4) Uani 1 1 d . . . . .
C165 C 0.8366(5) 0.6511(12) 0.4926(7) 0.100(7) Uani 1 1 d . . . . .
H165 H 0.8546 0.6906 0.5103 0.120 Uiso 1 1 calc R U . . .
C166 C 0.8444(6) 0.5596(13) 0.4922(7) 0.097(6) Uani 1 1 d . . . . .
H166 H 0.8691 0.5375 0.5065 0.116 Uiso 1 1 calc R U . . .
C171 C 0.7576(4) 0.9090(10) 0.4457(5) 0.066(3) Uani 1 1 d . . . . .
N172 N 0.7774(3) 0.9608(7) 0.4790(4) 0.066(3) Uani 1 1 d . . . . .
C173 C 0.8079(4) 0.9196(10) 0.5051(6) 0.076(4) Uani 1 1 d . . . . .
N174 N 0.8175(4) 0.8300(8) 0.4995(5) 0.078(3) Uani 1 1 d . . . . .
C175 C 0.7957(5) 0.7867(10) 0.4683(6) 0.073(4) Uani 1 1 d . . . . .
N176 N 0.7651(4) 0.8218(9) 0.4398(4) 0.071(3) Uani 1 1 d . . . . .
N201 N 0.9319(5) 1.0224(11) 0.7023(5) 0.086(4) Uani 1 1 d . . . . .
C202 C 0.9113(8) 1.008(2) 0.7282(10) 0.141(11) Uani 1 1 d . . . . .
H202 H 0.8925 1.0525 0.7313 0.170 Uiso 1 1 calc R U . . .
C203 C 0.9135(8) 0.9284(19) 0.7543(9) 0.136(11) Uani 1 1 d . . . . .
H203 H 0.8949 0.9166 0.7718 0.163 Uiso 1 1 calc R U . . .
C204 C 0.9432(5) 0.8698(11) 0.7534(5) 0.071(4) Uani 1 1 d . . . . .
C205 C 0.9683(5) 0.8922(12) 0.7268(5) 0.079(4) Uani 1 1 d . . . . .
H205 H 0.9904 0.8550 0.7264 0.095 Uiso 1 1 calc R U . . .
C206 C 0.9615(5) 0.9692(12) 0.7005(6) 0.080(4) Uani 1 1 d . . . . .
H206 H 0.9783 0.9832 0.6811 0.096 Uiso 1 1 calc R U . . .
N211 N 0.8613(5) 0.6544(10) 0.9261(6) 0.091(4) Uani 1 1 d . . . . .
C212 C 0.8906(11) 0.610(2) 0.9281(13) 0.20(2) Uani 1 1 d . . . . .
H212 H 0.8979 0.5688 0.9517 0.242 Uiso 1 1 calc R U . . .
C213 C 0.9153(12) 0.618(2) 0.8959(13) 0.21(2) Uani 1 1 d . . . . .
H213 H 0.9361 0.5763 0.8957 0.254 Uiso 1 1 calc R U . . .
C214 C 0.9071(5) 0.6865(11) 0.8663(6) 0.079(4) Uani 1 1 d . . . . .
C215 C 0.8739(7) 0.7349(15) 0.8659(9) 0.121(9) Uani 1 1 d . . . . .
H215 H 0.8657 0.7811 0.8447 0.146 Uiso 1 1 calc R U . . .
C216 C 0.8523(8) 0.7149(15) 0.8972(8) 0.116(8) Uani 1 1 d . . . . .
H216 H 0.8292 0.7489 0.8968 0.139 Uiso 1 1 calc R U . . .
N221 N 1.0793(4) 0.4857(11) 0.8086(4) 0.076(3) Uani 1 1 d . . . . .
C222 C 1.0650(4) 0.5325(12) 0.7718(5) 0.071(4) Uani 1 1 d . . . . .
H222 H 1.0771 0.5276 0.7474 0.085 Uiso 1 1 calc R U . . .
C223 C 1.0328(4) 0.5872(11) 0.7696(5) 0.069(3) Uani 1 1 d . . . . .
H223 H 1.0223 0.6185 0.7433 0.083 Uiso 1 1 calc R U . . .
C224 C 1.0156(4) 0.5971(10) 0.8057(5) 0.068(3) Uani 1 1 d . . . . .
C225 C 1.0282(7) 0.548(2) 0.8414(7) 0.125(10) Uani 1 1 d . . . . .
H225 H 1.0158 0.5487 0.8657 0.150 Uiso 1 1 calc R U . . .
C226 C 1.0625(7) 0.493(2) 0.8406(9) 0.148(12) Uani 1 1 d . . . . .
H226 H 1.0732 0.4601 0.8663 0.178 Uiso 1 1 calc R U . . .
C231 C 0.9493(4) 0.7847(11) 0.7808(5) 0.074(4) Uani 1 1 d . . . . .
N232 N 0.9253(4) 0.7772(9) 0.8104(4) 0.072(3) Uani 1 1 d . . . . .
C233 C 0.9316(5) 0.7023(12) 0.8347(6) 0.078(4) Uani 1 1 d . . . . .
N234 N 0.9609(3) 0.6423(9) 0.8340(4) 0.069(3) Uani 1 1 d . . . . .
C235 C 0.9814(4) 0.6602(10) 0.8054(5) 0.066(3) Uani 1 1 d . . . . .
N236 N 0.9766(3) 0.7274(8) 0.7759(4) 0.068(3) Uani 1 1 d . . . . .
N241 N 0.8179(4) 0.5013(9) 0.9729(5) 0.079(4) Uani 1 1 d . . . . .
C242 C 0.7866(5) 0.4703(10) 0.9495(5) 0.072(4) Uani 1 1 d . . . . .
H242 H 0.7684 0.5128 0.9340 0.087 Uiso 1 1 calc R U . . .
C243 C 0.7771(4) 0.3760(10) 0.9453(5) 0.071(4) Uani 1 1 d . . . . .
H243 H 0.7540 0.3550 0.9266 0.086 Uiso 1 1 calc R U . . .
C244 C 0.8033(4) 0.3164(9) 0.9697(5) 0.069(4) Uani 1 1 d . . . . .
C245 C 0.8370(6) 0.3505(11) 0.9944(8) 0.100(6) Uani 1 1 d . . . . .
H245 H 0.8561 0.3105 1.0101 0.120 Uiso 1 1 calc R U . . .
C246 C 0.8428(7) 0.4437(12) 0.9961(8) 0.110(7) Uani 1 1 d . . . . .
H246 H 0.8655 0.4673 1.0146 0.132 Uiso 1 1 calc R U . . .
N251 N 0.8784(4) -0.0613(8) 1.1097(4) 0.079(4) Uani 1 1 d . . . . .
C252 C 0.8837(7) 0.0234(13) 1.1023(8) 0.133(10) Uani 1 1 d . . . . .
H252 H 0.9040 0.0541 1.1216 0.159 Uiso 1 1 calc R U . . .
C253 C 0.8622(7) 0.0735(12) 1.0684(7) 0.127(10) Uani 1 1 d . . . . .
H253 H 0.8683 0.1356 1.0641 0.153 Uiso 1 1 calc R U . . .
C254 C 0.8326(4) 0.0316(9) 1.0418(5) 0.068(4) Uani 1 1 d . . . . .
C255 C 0.8259(4) -0.0599(10) 1.0503(5) 0.068(3) Uani 1 1 d . . . . .
H255 H 0.8049 -0.0912 1.0323 0.081 Uiso 1 1 calc R U . . .
C256 C 0.8489(4) -0.1049(9) 1.0838(5) 0.069(4) Uani 1 1 d . . . . .
H256 H 0.8441 -0.1674 1.0888 0.083 Uiso 1 1 calc R U . . .
N261 N 0.6655(3) -0.0372(9) 0.8619(4) 0.070(3) Uani 1 1 d . . . . .
C262 C 0.6880(5) -0.0813(11) 0.8947(6) 0.088(5) Uani 1 1 d . . . . .
H262 H 0.6831 -0.1443 0.8983 0.106 Uiso 1 1 calc R U . . .
C263 C 0.7173(5) -0.0414(11) 0.9232(6) 0.086(5) Uani 1 1 d . . . . .
H263 H 0.7327 -0.0770 0.9455 0.104 Uiso 1 1 calc R U . . .
C264 C 0.7249(4) 0.0489(9) 0.9202(5) 0.063(3) Uani 1 1 d . . . . .
C265 C 0.7006(6) 0.0987(13) 0.8874(7) 0.104(7) Uani 1 1 d . . . . .
H265 H 0.7039 0.1624 0.8839 0.125 Uiso 1 1 calc R U . . .
C266 C 0.6710(5) 0.0499(13) 0.8599(7) 0.100(6) Uani 1 1 d . . . . .
H266 H 0.6537 0.0833 0.8382 0.120 Uiso 1 1 calc R U . . .
C271 C 0.7939(4) 0.2165(9) 0.9718(5) 0.061(3) Uani 1 1 d . . . . .
N272 N 0.8185(3) 0.1690(8) 1.0024(4) 0.067(3) Uani 1 1 d . . . . .
C273 C 0.8073(4) 0.0840(9) 1.0058(5) 0.065(3) Uani 1 1 d . . . . .
N274 N 0.7777(3) 0.0420(8) 0.9819(4) 0.065(3) Uani 1 1 d . . . . .
C275 C 0.7579(4) 0.0950(9) 0.9509(4) 0.059(3) Uani 1 1 d . . . . .
N276 N 0.7639(3) 0.1831(7) 0.9447(4) 0.065(3) Uani 1 1 d . . . . .
C301 C 0.7599(7) 0.3441(19) 0.8378(9) 0.074(6) Uani 0.531(7) 1 d . . P G 1
N302 N 0.7859(7) 0.4097(18) 0.8299(7) 0.084(6) Uani 0.531(7) 1 d . . P G 1
N305 N 0.7288(7) 0.3709(19) 0.8463(8) 0.089(7) Uani 0.531(7) 1 d . . P G 1
C303 C 0.7628(9) 0.496(2) 0.8291(9) 0.081(7) Uani 0.531(7) 1 d . . P G 1
C304 C 0.7297(11) 0.471(3) 0.8382(9) 0.097(10) Uani 0.531(7) 1 d . . P G 1
C306 C 0.7031(10) 0.530(2) 0.8426(9) 0.084(8) Uani 0.531(7) 1 d . . P G 1
H306 H 0.6803 0.5118 0.8524 0.101 Uiso 0.531(7) 1 calc R U P G 1
C307 C 0.7098(15) 0.623(3) 0.8320(15) 0.122(14) Uani 0.531(7) 1 d . . P G 1
H307 H 0.6900 0.6670 0.8320 0.146 Uiso 0.531(7) 1 calc R U P G 1
C308 C 0.7449(14) 0.650(3) 0.8215(15) 0.126(16) Uani 0.531(7) 1 d . . P G 1
H308 H 0.7500 0.7097 0.8119 0.151 Uiso 0.531(7) 1 calc R U P G 1
C309 C 0.7726(10) 0.576(2) 0.8274(16) 0.110(13) Uani 0.531(7) 1 d . . P G 1
H309 H 0.7994 0.5892 0.8300 0.132 Uiso 0.531(7) 1 calc R U P G 1
C310 C 0.7735(10) 0.248(2) 0.8410(13) 0.099(10) Uani 0.531(7) 1 d . . P G 1
N311 N 0.8080(9) 0.222(2) 0.8709(10) 0.103(8) Uani 0.531(7) 1 d . . P G 1
N314 N 0.7508(10) 0.1757(18) 0.8211(11) 0.106(9) Uani 0.531(7) 1 d . . P G 1
C312 C 0.8049(10) 0.1276(15) 0.8680(11) 0.126(13) Uani 0.531(7) 1 d G U P G 1
C313 C 0.7732(9) 0.0990(18) 0.8366(10) 0.124(12) Uani 0.531(7) 1 d G U P G 1
C318 C 0.7664(9) 0.006(2) 0.8291(11) 0.156(15) Uani 0.531(7) 1 d G U P G 1
H318 H 0.7448 -0.0131 0.8077 0.187 Uiso 0.531(7) 1 calc R U P G 1
C317 C 0.7912(11) -0.0577(15) 0.8528(14) 0.17(2) Uani 0.531(7) 1 d G U P G 1
H317 H 0.7866 -0.1209 0.8476 0.209 Uiso 0.531(7) 1 calc R U P G 1
C316 C 0.8229(11) -0.029(2) 0.8841(14) 0.18(2) Uani 0.531(7) 1 d G U P G 1
H316 H 0.8399 -0.0729 0.9003 0.214 Uiso 0.531(7) 1 calc R U P G 1
C315 C 0.8297(9) 0.064(2) 0.8917(11) 0.159(15) Uani 0.531(7) 1 d G U P G 1
H315 H 0.8513 0.0830 0.9131 0.190 Uiso 0.531(7) 1 calc R U P G 1
C319 C 0.8224(8) 0.397(2) 0.8145(11) 0.090(8) Uani 0.531(7) 1 d . . P G 1
H31A H 0.8371 0.3444 0.8296 0.108 Uiso 0.531(7) 1 calc R U P G 1
H31B H 0.8388 0.4522 0.8203 0.108 Uiso 0.531(7) 1 calc R U P G 1
C320 C 0.8105(12) 0.378(3) 0.7631(13) 0.111(11) Uani 0.531(7) 1 d . . P G 1
H32A H 0.7952 0.4308 0.7492 0.134 Uiso 0.531(7) 1 calc R U P G 1
H32B H 0.8345 0.3744 0.7513 0.134 Uiso 0.531(7) 1 calc R U P G 1
C321 C 0.7877(13) 0.295(2) 0.7509(14) 0.101(11) Uani 0.531(7) 1 d . . P G 1
H321 H 0.8036 0.2427 0.7495 0.122 Uiso 0.531(7) 1 calc R U P G 1
C322 C 0.7568(14) 0.278(3) 0.7430(16) 0.117(14) Uani 0.531(7) 1 d . . P G 1
H322 H 0.7410 0.3298 0.7332 0.140 Uiso 0.531(7) 1 calc R U P G 1
C323 C 0.7348(15) 0.197(3) 0.7443(14) 0.129(16) Uani 0.531(7) 1 d . . P G 1
H32C H 0.7512 0.1442 0.7398 0.155 Uiso 0.531(7) 1 calc R U P G 1
H32D H 0.7123 0.1981 0.7195 0.155 Uiso 0.531(7) 1 calc R U P G 1
C324 C 0.7196(11) 0.180(3) 0.7860(15) 0.115(12) Uani 0.531(7) 1 d . . P G 1
H32E H 0.7020 0.2306 0.7904 0.138 Uiso 0.531(7) 1 calc R U P G 1
H32F H 0.7048 0.1225 0.7835 0.138 Uiso 0.531(7) 1 calc R U P G 1
C70A C 0.989(3) 0.188(7) 0.865(4) 0.38(4) Uani 0.531(7) 1 d D U P G 1
H70A H 1.0103 0.1995 0.8499 0.451 Uiso 0.531(7) 1 calc R U P G 1
H70B H 0.9702 0.2401 0.8590 0.451 Uiso 0.531(7) 1 calc R U P G 1
C71A C 1.004(3) 0.179(8) 0.914(4) 0.40(4) Uani 0.531(7) 1 d D U P G 1
H71A H 0.9888 0.2189 0.9303 0.481 Uiso 0.531(7) 1 calc R U P G 1
H71B H 1.0316 0.1996 0.9216 0.481 Uiso 0.531(7) 1 calc R U P G 1
C72A C 1.001(3) 0.080(9) 0.929(3) 0.42(5) Uani 0.531(7) 1 d D U P G 1
H72A H 1.0146 0.0741 0.9601 0.509 Uiso 0.531(7) 1 calc R U P G 1
H72B H 1.0154 0.0400 0.9118 0.509 Uiso 0.531(7) 1 calc R U P G 1
C73A C 0.959(4) 0.045(8) 0.924(4) 0.40(5) Uani 0.531(7) 1 d D U P G 1
H73A H 0.9586 -0.0215 0.9283 0.484 Uiso 0.531(7) 1 calc R U P G 1
H73B H 0.9462 0.0751 0.9456 0.484 Uiso 0.531(7) 1 calc R U P G 1
C74A C 0.938(2) 0.070(9) 0.877(4) 0.41(5) Uani 0.531(7) 1 d D U P G 1
H74A H 0.9201 0.1217 0.8787 0.495 Uiso 0.531(7) 1 calc R U P G 1
H74B H 0.9228 0.0175 0.8640 0.495 Uiso 0.531(7) 1 calc R U P G 1
C75A C 0.968(3) 0.098(9) 0.849(2) 0.39(4) Uani 0.531(7) 1 d D U P G 1
H75A H 0.9875 0.0491 0.8505 0.466 Uiso 0.531(7) 1 calc R U P G 1
H75B H 0.9541 0.1050 0.8186 0.466 Uiso 0.531(7) 1 calc R U P G 1
C70B C 0.903(3) 0.251(5) 0.897(3) 0.29(3) Uani 0.469(7) 1 d D U P G 2
H70C H 0.9264 0.2400 0.9196 0.349 Uiso 0.469(7) 1 calc R U P G 2
H70D H 0.8827 0.2065 0.9025 0.349 Uiso 0.469(7) 1 calc R U P G 2
C71B C 0.887(2) 0.349(6) 0.904(3) 0.27(3) Uani 0.469(7) 1 d D U P G 2
H71C H 0.8613 0.3589 0.8863 0.320 Uiso 0.469(7) 1 calc R U P G 2
H71D H 0.8863 0.3585 0.9355 0.320 Uiso 0.469(7) 1 calc R U P G 2
C72B C 0.918(3) 0.413(5) 0.891(3) 0.28(3) Uani 0.469(7) 1 d D U P G 2
H72C H 0.9101 0.4772 0.8944 0.333 Uiso 0.469(7) 1 calc R U P G 2
H72D H 0.9434 0.4023 0.9093 0.333 Uiso 0.469(7) 1 calc R U P G 2
C73B C 0.920(2) 0.396(5) 0.843(2) 0.25(3) Uani 0.469(7) 1 d D U P G 2
H73C H 0.8931 0.3984 0.8245 0.294 Uiso 0.469(7) 1 calc R U P G 2
H73D H 0.9351 0.4454 0.8327 0.294 Uiso 0.469(7) 1 calc R U P G 2
C74B C 0.938(2) 0.304(6) 0.837(3) 0.27(3) Uani 0.469(7) 1 d D U P G 2
H74C H 0.9648 0.3013 0.8544 0.323 Uiso 0.469(7) 1 calc R U P G 2
H74D H 0.9392 0.2947 0.8057 0.323 Uiso 0.469(7) 1 calc R U P G 2
C75B C 0.912(3) 0.231(4) 0.852(3) 0.26(3) Uani 0.469(7) 1 d D U P G 2
H75C H 0.8870 0.2274 0.8305 0.317 Uiso 0.469(7) 1 calc R U P G 2
H75D H 0.9247 0.1712 0.8530 0.317 Uiso 0.469(7) 1 calc R U P G 2
C70C C 0.981(2) 0.665(5) 1.015(3) 0.14(2) Uani 0.266(3) 1 d D U P G -1
H70E H 0.9521 0.6695 1.0059 0.165 Uiso 0.266(3) 1 calc R U P G -1
H70F H 0.9896 0.7085 1.0390 0.165 Uiso 0.266(3) 1 calc R U P G -1
C71C C 0.999(2) 0.690(4) 0.976(3) 0.13(2) Uani 0.266(3) 1 d D U P G -1
H71E H 1.0111 0.7513 0.9811 0.160 Uiso 0.266(3) 1 calc R U P G -1
H71F H 0.9789 0.6919 0.9494 0.160 Uiso 0.266(3) 1 calc R U P G -1
C72C C 1.030(2) 0.621(4) 0.971(3) 0.14(2) Uani 0.266(3) 1 d D U P G -1
H72E H 1.0510 0.6211 0.9973 0.173 Uiso 0.266(3) 1 calc R U P G -1
H72F H 1.0422 0.6408 0.9460 0.173 Uiso 0.266(3) 1 calc R U P G -1
C73C C 1.015(2) 0.523(4) 0.962(2) 0.13(2) Uani 0.266(3) 1 d D U P G -1
H73E H 1.0021 0.5168 0.9309 0.152 Uiso 0.266(3) 1 calc R U P G -1
H73F H 1.0370 0.4796 0.9680 0.152 Uiso 0.266(3) 1 calc R U P G -1
C74C C 0.986(2) 0.502(4) 0.991(2) 0.13(2) Uani 0.266(3) 1 d D U P G -1
H74E H 0.9592 0.5079 0.9742 0.151 Uiso 0.266(3) 1 calc R U P G -1
H74F H 0.9899 0.4385 1.0020 0.151 Uiso 0.266(3) 1 calc R U P G -1
C75C C 0.993(3) 0.568(5) 1.029(2) 0.15(2) Uani 0.266(3) 1 d D U P G -1
H75E H 1.0204 0.5674 1.0439 0.176 Uiso 0.266(3) 1 calc R U P G -1
H75F H 0.9772 0.5480 1.0509 0.176 Uiso 0.266(3) 1 calc R U P G -1
C70D C 0.912(3) 0.044(5) 0.979(3) 0.16(3) Uani 0.234(3) 1 d D U P G -2
H70G H 0.9144 0.0954 0.9995 0.186 Uiso 0.234(3) 1 calc R U P G -2
H70H H 0.8881 0.0516 0.9565 0.186 Uiso 0.234(3) 1 calc R U P G -2
C71D C 0.912(3) -0.047(5) 1.003(2) 0.13(2) Uani 0.234(3) 1 d D U P G -2
H71G H 0.9276 -0.0421 1.0325 0.151 Uiso 0.234(3) 1 calc R U P G -2
H71H H 0.8847 -0.0618 1.0050 0.151 Uiso 0.234(3) 1 calc R U P G -2
C72D C 0.928(3) -0.122(4) 0.978(2) 0.12(2) Uani 0.234(3) 1 d D U P G -2
H72G H 0.9166 -0.1817 0.9840 0.143 Uiso 0.234(3) 1 calc R U P G -2
H72H H 0.9563 -0.1256 0.9874 0.143 Uiso 0.234(3) 1 calc R U P G -2
C73D C 0.917(2) -0.102(5) 0.929(2) 0.12(2) Uani 0.234(3) 1 d D U P G -2
H73G H 0.9214 -0.1569 0.9122 0.147 Uiso 0.234(3) 1 calc R U P G -2
H73H H 0.8892 -0.0851 0.9206 0.147 Uiso 0.234(3) 1 calc R U P G -2
C74D C 0.942(2) -0.024(5) 0.918(2) 0.13(2) Uani 0.234(3) 1 d D U P G -2
H74G H 0.9291 0.0061 0.8906 0.154 Uiso 0.234(3) 1 calc R U P G -2
H74H H 0.9676 -0.0473 0.9142 0.154 Uiso 0.234(3) 1 calc R U P G -2
C75D C 0.948(3) 0.045(6) 0.956(3) 0.16(3) Uani 0.234(3) 1 d D U P G -2
H75G H 0.9715 0.0296 0.9776 0.188 Uiso 0.234(3) 1 calc R U P G -2
H75H H 0.9509 0.1072 0.9448 0.188 Uiso 0.234(3) 1 calc R U P G -2
C70F C 0.779(2) -0.053(7) 0.847(3) 0.26(3) Uani 0.469(7) 1 d D U P G 2
H70K H 0.7644 -0.0907 0.8644 0.317 Uiso 0.469(7) 1 calc R U P G 2
H70L H 0.7644 0.0052 0.8403 0.317 Uiso 0.469(7) 1 calc R U P G 2
C71F C 0.819(3) -0.030(6) 0.876(2) 0.27(4) Uani 0.469(7) 1 d D U P G 2
H71K H 0.8146 0.0119 0.8996 0.319 Uiso 0.469(7) 1 calc R U P G 2
H71L H 0.8307 -0.0862 0.8894 0.319 Uiso 0.469(7) 1 calc R U P G 2
C72F C 0.8458(18) 0.016(5) 0.850(3) 0.26(3) Uani 0.469(7) 1 d D U P G 2
H72K H 0.8704 -0.0190 0.8542 0.315 Uiso 0.469(7) 1 calc R U P G 2
H72L H 0.8520 0.0784 0.8612 0.315 Uiso 0.469(7) 1 calc R U P G 2
C73F C 0.828(3) 0.021(6) 0.801(3) 0.30(3) Uani 0.469(7) 1 d D U P G 2
H73K H 0.8067 0.0663 0.7961 0.357 Uiso 0.469(7) 1 calc R U P G 2
H73L H 0.8482 0.0419 0.7852 0.357 Uiso 0.469(7) 1 calc R U P G 2
C74F C 0.812(3) -0.072(8) 0.783(3) 0.32(4) Uani 0.469(7) 1 d D U P G 2
H74K H 0.8333 -0.1178 0.7885 0.378 Uiso 0.469(7) 1 calc R U P G 2
H74L H 0.8030 -0.0670 0.7509 0.378 Uiso 0.469(7) 1 calc R U P G 2
C75F C 0.779(3) -0.101(6) 0.804(3) 0.27(3) Uani 0.469(7) 1 d D U P G 2
H75K H 0.7537 -0.0890 0.7840 0.322 Uiso 0.469(7) 1 calc R U P G 2
H75L H 0.7804 -0.1680 0.8096 0.322 Uiso 0.469(7) 1 calc R U P G 2
C70G C 0.9308(19) 0.262(6) 0.998(2) 0.13(2) Uani 0.234(3) 1 d D U P G -2
H70M H 0.9063 0.2971 0.9944 0.155 Uiso 0.234(3) 1 calc R U P G -2
H70N H 0.9246 0.1965 0.9930 0.155 Uiso 0.234(3) 1 calc R U P G -2
C71G C 0.956(2) 0.277(5) 1.044(2) 0.12(2) Uani 0.234(3) 1 d D U P G -2
H71M H 0.9839 0.2652 1.0443 0.150 Uiso 0.234(3) 1 calc R U P G -2
H71N H 0.9475 0.2376 1.0659 0.150 Uiso 0.234(3) 1 calc R U P G -2
C72G C 0.949(3) 0.379(6) 1.053(2) 0.16(3) Uani 0.234(3) 1 d D U P G -2
H72M H 0.9253 0.3865 1.0650 0.188 Uiso 0.234(3) 1 calc R U P G -2
H72N H 0.9714 0.4039 1.0747 0.188 Uiso 0.234(3) 1 calc R U P G -2
C73G C 0.945(3) 0.431(5) 1.010(3) 0.16(3) Uani 0.234(3) 1 d D U P G -2
H73M H 0.9504 0.4971 1.0150 0.198 Uiso 0.234(3) 1 calc R U P G -2
H73N H 0.9184 0.4243 0.9920 0.198 Uiso 0.234(3) 1 calc R U P G -2
C74G C 0.975(3) 0.390(7) 0.985(3) 0.19(3) Uani 0.234(3) 1 d D U P G -2
H74M H 1.0004 0.3796 1.0051 0.222 Uiso 0.234(3) 1 calc R U P G -2
H74N H 0.9792 0.4300 0.9610 0.222 Uiso 0.234(3) 1 calc R U P G -2
C75G C 0.957(3) 0.297(6) 0.967(2) 0.18(3) Uani 0.234(3) 1 d D U P G -2
H75M H 0.9409 0.3062 0.9374 0.212 Uiso 0.234(3) 1 calc R U P G -2
H75N H 0.9774 0.2525 0.9652 0.212 Uiso 0.234(3) 1 calc R U P G -2
C70H C 0.666(3) 0.195(8) 0.692(2) 0.31(3) Uani 0.469(7) 1 d D U P G 2
H70O H 0.6862 0.1548 0.7102 0.372 Uiso 0.469(7) 1 calc R U P G 2
H70P H 0.6650 0.2522 0.7084 0.372 Uiso 0.469(7) 1 calc R U P G 2
C71H C 0.678(2) 0.215(7) 0.648(3) 0.31(3) Uani 0.469(7) 1 d D U P G 2
H71O H 0.6927 0.2731 0.6494 0.370 Uiso 0.469(7) 1 calc R U P G 2
H71P H 0.6944 0.1654 0.6400 0.370 Uiso 0.469(7) 1 calc R U P G 2
C72H C 0.640(3) 0.222(5) 0.614(2) 0.28(3) Uani 0.469(7) 1 d D U P G 2
H72O H 0.6451 0.2507 0.5867 0.338 Uiso 0.469(7) 1 calc R U P G 2
H72P H 0.6212 0.2614 0.6250 0.338 Uiso 0.469(7) 1 calc R U P G 2
C73H C 0.623(3) 0.126(7) 0.604(2) 0.26(3) Uani 0.469(7) 1 d D U P G 2
H73O H 0.5960 0.1305 0.5870 0.311 Uiso 0.469(7) 1 calc R U P G 2
H73P H 0.6386 0.0921 0.5862 0.311 Uiso 0.469(7) 1 calc R U P G 2
C74H C 0.624(3) 0.077(5) 0.646(3) 0.26(3) Uani 0.469(7) 1 d D U P G 2
H74O H 0.6459 0.0342 0.6526 0.312 Uiso 0.469(7) 1 calc R U P G 2
H74P H 0.5993 0.0408 0.6444 0.312 Uiso 0.469(7) 1 calc R U P G 2
C75H C 0.627(3) 0.147(7) 0.683(3) 0.30(3) Uani 0.469(7) 1 d D U P G 2
H75O H 0.6228 0.1162 0.7099 0.357 Uiso 0.469(7) 1 calc R U P G 2
H75P H 0.6061 0.1933 0.6749 0.357 Uiso 0.469(7) 1 calc R U P G 2
C70I C 0.961(2) -0.040(8) 0.993(5) 0.22(3) Uani 0.266(3) 1 d D U P G -1
H70Q H 0.9759 0.0038 0.9779 0.262 Uiso 0.266(3) 1 calc R U P G -1
H70R H 0.9800 -0.0840 1.0093 0.262 Uiso 0.266(3) 1 calc R U P G -1
C71I C 0.940(3) 0.012(8) 1.024(3) 0.22(3) Uani 0.266(3) 1 d D U P G -1
H71Q H 0.9232 -0.0318 1.0358 0.265 Uiso 0.266(3) 1 calc R U P G -1
H71R H 0.9592 0.0366 1.0485 0.265 Uiso 0.266(3) 1 calc R U P G -1
C72I C 0.915(3) 0.090(6) 1.001(4) 0.20(3) Uani 0.266(3) 1 d D U P G -1
H72Q H 0.9308 0.1366 0.9904 0.237 Uiso 0.266(3) 1 calc R U P G -1
H72R H 0.9004 0.1201 1.0217 0.237 Uiso 0.266(3) 1 calc R U P G -1
C73I C 0.886(2) 0.047(6) 0.963(3) 0.18(3) Uani 0.266(3) 1 d D U P G -1
H73Q H 0.8910 0.0697 0.9348 0.215 Uiso 0.266(3) 1 calc R U P G -1
H73R H 0.8587 0.0640 0.9645 0.215 Uiso 0.266(3) 1 calc R U P G -1
C74I C 0.890(2) -0.058(6) 0.965(4) 0.18(3) Uani 0.266(3) 1 d D U P G -1
H74Q H 0.8865 -0.0790 0.9942 0.213 Uiso 0.266(3) 1 calc R U P G -1
H74R H 0.8701 -0.0862 0.9428 0.213 Uiso 0.266(3) 1 calc R U P G -1
C75I C 0.930(3) -0.090(7) 0.959(4) 0.19(3) Uani 0.266(3) 1 d D U P G -1
H75Q H 0.9337 -0.0758 0.9291 0.225 Uiso 0.266(3) 1 calc R U P G -1
H75R H 0.9329 -0.1568 0.9634 0.225 Uiso 0.266(3) 1 calc R U P G -1
C70J C 0.714(6) 0.523(8) 0.822(7) 0.51(7) Uani 0.469(7) 1 d D U P G 2
H70S H 0.7076 0.4579 0.8272 0.618 Uiso 0.469(7) 1 calc R U P G 2
H70T H 0.7420 0.5319 0.8328 0.618 Uiso 0.469(7) 1 calc R U P G 2
C71J C 0.691(5) 0.585(17) 0.848(5) 0.52(7) Uani 0.469(7) 1 d D U P G 2
H71S H 0.6926 0.5608 0.8780 0.623 Uiso 0.469(7) 1 calc R U P G 2
H71T H 0.6632 0.5877 0.8335 0.623 Uiso 0.469(7) 1 calc R U P G 2
C72J C 0.709(7) 0.681(13) 0.850(5) 0.51(7) Uani 0.469(7) 1 d D U P G 2
H72S H 0.6897 0.7279 0.8529 0.608 Uiso 0.469(7) 1 calc R U P G 2
H72T H 0.7310 0.6858 0.8756 0.608 Uiso 0.469(7) 1 calc R U P G 2
C73J C 0.724(5) 0.696(9) 0.808(7) 0.51(7) Uani 0.469(7) 1 d D U P G 2
H73S H 0.7509 0.6708 0.8112 0.607 Uiso 0.469(7) 1 calc R U P G 2
H73T H 0.7258 0.7627 0.8023 0.607 Uiso 0.469(7) 1 calc R U P G 2
C74J C 0.697(5) 0.650(15) 0.769(4) 0.52(7) Uani 0.469(7) 1 d D U P G 2
H74S H 0.6698 0.6670 0.7687 0.621 Uiso 0.469(7) 1 calc R U P G 2
H74T H 0.7037 0.6710 0.7412 0.621 Uiso 0.469(7) 1 calc R U P G 2
C75J C 0.702(6) 0.546(14) 0.773(6) 0.52(7) Uani 0.469(7) 1 d D U P G 2
H75S H 0.6776 0.5146 0.7603 0.623 Uiso 0.469(7) 1 calc R U P G 2
H75T H 0.7227 0.5249 0.7581 0.623 Uiso 0.469(7) 1 calc R U P G 2
C70K C 0.7214(12) 0.604(3) 0.6593(12) 0.126(12) Uani 0.531(7) 1 d D U P G 1
H70U H 0.7466 0.5718 0.6648 0.151 Uiso 0.531(7) 1 calc R U P G 1
H70V H 0.7253 0.6642 0.6463 0.151 Uiso 0.531(7) 1 calc R U P G 1
C71K C 0.6922(12) 0.549(3) 0.6264(10) 0.122(12) Uani 0.531(7) 1 d D U P G 1
H71U H 0.7021 0.5417 0.5992 0.147 Uiso 0.531(7) 1 calc R U P G 1
H71V H 0.6671 0.5823 0.6193 0.147 Uiso 0.531(7) 1 calc R U P G 1
C72K C 0.6862(14) 0.456(2) 0.6457(13) 0.154(15) Uani 0.531(7) 1 d D U P G 1
H72U H 0.7112 0.4222 0.6533 0.185 Uiso 0.531(7) 1 calc R U P G 1
H72V H 0.6677 0.4186 0.6245 0.185 Uiso 0.531(7) 1 calc R U P G 1
C73K C 0.6694(13) 0.474(3) 0.6876(14) 0.158(16) Uani 0.531(7) 1 d D U P G 1
H73U H 0.6448 0.5090 0.6794 0.190 Uiso 0.531(7) 1 calc R U P G 1
H73V H 0.6635 0.4155 0.7004 0.190 Uiso 0.531(7) 1 calc R U P G 1
C74K C 0.6980(12) 0.528(3) 0.7219(11) 0.134(13) Uani 0.531(7) 1 d D U P G 1
H74U H 0.7217 0.4915 0.7322 0.160 Uiso 0.531(7) 1 calc R U P G 1
H74V H 0.6859 0.5411 0.7472 0.160 Uiso 0.531(7) 1 calc R U P G 1
C75K C 0.7094(15) 0.620(3) 0.7027(12) 0.151(15) Uani 0.531(7) 1 d D U P G 1
H75U H 0.6870 0.6628 0.6986 0.181 Uiso 0.531(7) 1 calc R U P G 1
H75V H 0.7312 0.6487 0.7235 0.181 Uiso 0.531(7) 1 calc R U P G 1
C70L C 0.566(2) 0.122(5) 0.643(3) 0.28(3) Uani 0.531(7) 1 d D U P G 1
H70W H 0.5873 0.0764 0.6442 0.336 Uiso 0.531(7) 1 calc R U P G 1
H70X H 0.5459 0.0953 0.6570 0.336 Uiso 0.531(7) 1 calc R U P G 1
C71L C 0.582(2) 0.209(7) 0.667(3) 0.29(3) Uani 0.531(7) 1 d D U P G 1
H71W H 0.6039 0.2333 0.6538 0.346 Uiso 0.531(7) 1 calc R U P G 1
H71X H 0.5928 0.1960 0.6978 0.346 Uiso 0.531(7) 1 calc R U P G 1
C72L C 0.550(3) 0.282(5) 0.663(3) 0.32(3) Uani 0.531(7) 1 d D U P G 1
H72W H 0.5469 0.3015 0.6920 0.382 Uiso 0.531(7) 1 calc R U P G 1
H72X H 0.5570 0.3361 0.6470 0.382 Uiso 0.531(7) 1 calc R U P G 1
C73L C 0.511(2) 0.244(7) 0.638(3) 0.33(3) Uani 0.531(7) 1 d D U P G 1
H73W H 0.5027 0.1923 0.6542 0.395 Uiso 0.531(7) 1 calc R U P G 1
H73X H 0.4906 0.2919 0.6353 0.395 Uiso 0.531(7) 1 calc R U P G 1
C74L C 0.513(3) 0.211(7) 0.592(2) 0.32(3) Uani 0.531(7) 1 d D U P G 1
H74W H 0.5158 0.2636 0.5728 0.383 Uiso 0.531(7) 1 calc R U P G 1
H74X H 0.4890 0.1774 0.5785 0.383 Uiso 0.531(7) 1 calc R U P G 1
C75L C 0.549(3) 0.147(7) 0.596(2) 0.31(3) Uani 0.531(7) 1 d D U P G 1
H75W H 0.5411 0.0901 0.5789 0.377 Uiso 0.531(7) 1 calc R U P G 1
H75X H 0.5691 0.1773 0.5827 0.377 Uiso 0.531(7) 1 calc R U P G 1
C50A C 1.0000 0.510(5) 0.5000 0.33(4) Uani 1.04(3) 2 d DS TU P H 1
H50A H 1.0175 0.5506 0.5207 0.395 Uiso 0.520(16) 1 calc R U P H 1
H50B H 0.9825 0.5506 0.4793 0.395 Uiso 0.520(16) 1 calc R U P H 1
C51A C 1.0248(13) 0.457(4) 0.4744(16) 0.26(3) Uani 0.520(16) 1 d D U P H 1
H51A H 1.0514 0.4513 0.4921 0.313 Uiso 0.520(16) 1 calc R U P H 1
H51B H 1.0266 0.4920 0.4477 0.313 Uiso 0.520(16) 1 calc R U P H 1
C52A C 1.0087(19) 0.363(4) 0.4615(10) 0.26(3) Uani 0.520(16) 1 d D U P H 1
H52A H 0.9845 0.3688 0.4390 0.312 Uiso 0.520(16) 1 calc R U P H 1
H52B H 1.0278 0.3282 0.4486 0.312 Uiso 0.520(16) 1 calc R U P H 1
C53A C 1.0000 0.311(5) 0.5000 0.32(4) Uani 1.04(3) 2 d DS TU P H 1
H53A H 0.9775 0.2710 0.4891 0.383 Uiso 0.520(16) 1 calc R U P H 1
H53B H 1.0225 0.2710 0.5109 0.383 Uiso 0.520(16) 1 calc R U P H 1
C50B C 1.041(2) 0.594(5) 0.473(3) 0.26(3) Uani 0.480(16) 1 d D U P H 2
H50C H 1.0360 0.5476 0.4940 0.306 Uiso 0.480(16) 1 calc R U P H 2
H50D H 1.0595 0.5692 0.4561 0.306 Uiso 0.480(16) 1 calc R U P H 2
C51B C 1.0569(19) 0.681(6) 0.4966(19) 0.22(3) Uani 0.480(16) 1 d D U P H 2
H51C H 1.0390 0.7008 0.5156 0.269 Uiso 0.480(16) 1 calc R U P H 2
H51D H 1.0823 0.6671 0.5157 0.269 Uiso 0.480(16) 1 calc R U P H 2
C52B C 1.0624(19) 0.760(5) 0.468(3) 0.24(3) Uani 0.480(16) 1 d D U P H 2
H52C H 1.0852 0.7474 0.4545 0.282 Uiso 0.480(16) 1 calc R U P H 2
H52D H 1.0683 0.8156 0.4858 0.282 Uiso 0.480(16) 1 calc R U P H 2
C53B C 1.028(2) 0.780(5) 0.431(3) 0.26(3) Uani 0.480(16) 1 d D U P H 2
H53C H 1.0351 0.8234 0.4103 0.313 Uiso 0.480(16) 1 calc R U P H 2
H53D H 1.0063 0.8064 0.4434 0.313 Uiso 0.480(16) 1 calc R U P H 2
C54B C 1.016(2) 0.688(6) 0.4094(19) 0.27(3) Uani 0.480(16) 1 d D U P H 2
H54A H 1.0378 0.6608 0.3986 0.328 Uiso 0.480(16) 1 calc R U P H 2
H54B H 0.9940 0.6970 0.3842 0.328 Uiso 0.480(16) 1 calc R U P H 2
C55B C 1.0028(19) 0.622(6) 0.442(3) 0.27(3) Uani 0.480(16) 1 d D U P H 2
H55A H 0.9852 0.6532 0.4588 0.327 Uiso 0.480(16) 1 calc R U P H 2
H55B H 0.9893 0.5680 0.4275 0.327 Uiso 0.480(16) 1 calc R U P H 2
C40A C 0.7459(16) 0.867(4) 0.678(2) 0.16(2) Uani 0.41(2) 1 d D U P I 1
H40A H 0.7509 0.8367 0.6510 0.186 Uiso 0.41(2) 1 calc R U P I 1
H40B H 0.7210 0.8429 0.6831 0.186 Uiso 0.41(2) 1 calc R U P I 1
C41A C 0.7407(14) 0.970(4) 0.668(3) 0.16(2) Uani 0.41(2) 1 d D U P I 1
H41A H 0.7322 1.0010 0.6925 0.196 Uiso 0.41(2) 1 calc R U P I 1
H41B H 0.7207 0.9796 0.6412 0.196 Uiso 0.41(2) 1 calc R U P I 1
C42A C 0.7808(16) 1.009(5) 0.662(2) 0.15(2) Uani 0.41(2) 1 d D U P I 1
H42A H 0.7901 0.9768 0.6381 0.183 Uiso 0.41(2) 1 calc R U P I 1
H42B H 0.7789 1.0749 0.6553 0.183 Uiso 0.41(2) 1 calc R U P I 1
C43A C 0.8082(13) 0.991(3) 0.706(2) 0.158(19) Uani 0.41(2) 1 d D U P I 1
H43A H 0.8330 1.0242 0.7078 0.190 Uiso 0.41(2) 1 calc R U P I 1
H43B H 0.7960 1.0125 0.7303 0.190 Uiso 0.41(2) 1 calc R U P I 1
C44A C 0.8159(10) 0.888(3) 0.711(2) 0.150(18) Uani 0.41(2) 1 d D U P I 1
H44A H 0.8242 0.8644 0.6842 0.180 Uiso 0.41(2) 1 calc R U P I 1
H44B H 0.8370 0.8752 0.7361 0.180 Uiso 0.41(2) 1 calc R U P I 1
C45A C 0.7786(12) 0.840(3) 0.716(2) 0.138(17) Uani 0.41(2) 1 d D U P I 1
H45A H 0.7717 0.8583 0.7439 0.165 Uiso 0.41(2) 1 calc R U P I 1
H45B H 0.7823 0.7727 0.7165 0.165 Uiso 0.41(2) 1 calc R U P I 1
C40B C 0.7373(14) 0.830(4) 0.682(2) 0.20(2) Uani 0.59(2) 1 d D U P I 2
H40C H 0.7374 0.8275 0.7139 0.242 Uiso 0.59(2) 1 calc R U P I 2
H40D H 0.7160 0.7897 0.6672 0.242 Uiso 0.59(2) 1 calc R U P I 2
C41B C 0.7303(13) 0.929(4) 0.665(3) 0.20(2) Uani 0.59(2) 1 d D U P I 2
H41C H 0.7115 0.9603 0.6800 0.234 Uiso 0.59(2) 1 calc R U P I 2
H41D H 0.7202 0.9294 0.6335 0.234 Uiso 0.59(2) 1 calc R U P I 2
C42B C 0.7711(17) 0.976(4) 0.677(2) 0.22(2) Uani 0.59(2) 1 d D U P I 2
H42C H 0.7682 1.0428 0.6726 0.266 Uiso 0.59(2) 1 calc R U P I 2
H42D H 0.7834 0.9642 0.7076 0.266 Uiso 0.59(2) 1 calc R U P I 2
C43B C 0.7963(13) 0.938(2) 0.6471(18) 0.178(18) Uani 0.59(2) 1 d D U P I 2
H43C H 0.8238 0.9389 0.6626 0.214 Uiso 0.59(2) 1 calc R U P I 2
H43D H 0.7939 0.9772 0.6211 0.214 Uiso 0.59(2) 1 calc R U P I 2
C44B C 0.7852(5) 0.8388(11) 0.6323(7) 0.066(6) Uani 0.59(2) 1 d D U P I 2
H44C H 0.7620 0.8377 0.6083 0.079 Uiso 0.59(2) 1 calc R U P I 2
H44D H 0.8069 0.8074 0.6227 0.079 Uiso 0.59(2) 1 calc R U P I 2
C45B C 0.7764(13) 0.795(3) 0.6738(15) 0.172(17) Uani 0.59(2) 1 d D U P I 2
H45C H 0.7755 0.7279 0.6705 0.207 Uiso 0.59(2) 1 calc R U P I 2
H45D H 0.7973 0.8104 0.6990 0.207 Uiso 0.59(2) 1 calc R U P I 2
C60A C 0.885(3) 0.891(6) 0.451(3) 0.29(3) Uani 0.469(7) 1 d D U P G 2
H60A H 0.8678 0.8489 0.4635 0.351 Uiso 0.469(7) 1 calc R U P G 2
H60B H 0.9061 0.8562 0.4426 0.351 Uiso 0.469(7) 1 calc R U P G 2
C61A C 0.860(2) 0.943(8) 0.411(3) 0.31(4) Uani 0.469(7) 1 d D U P G 2
H61A H 0.8425 0.9004 0.3918 0.373 Uiso 0.469(7) 1 calc R U P G 2
H61B H 0.8450 0.9926 0.4201 0.373 Uiso 0.469(7) 1 calc R U P G 2
C62A C 0.891(4) 0.983(8) 0.385(2) 0.30(4) Uani 0.469(7) 1 d D U P G 2
H62A H 0.9036 0.9326 0.3724 0.362 Uiso 0.469(7) 1 calc R U P G 2
H62B H 0.8776 1.0233 0.3616 0.362 Uiso 0.469(7) 1 calc R U P G 2
C63A C 0.921(3) 1.037(9) 0.419(3) 0.28(4) Uani 0.469(7) 1 d D U P G 2
H63A H 0.9278 1.0941 0.4056 0.340 Uiso 0.469(7) 1 calc R U P G 2
H63B H 0.9446 1.0000 0.4283 0.340 Uiso 0.469(7) 1 calc R U P G 2
C64A C 0.901(3) 1.058(6) 0.458(3) 0.30(4) Uani 0.469(7) 1 d D U P G 2
H64A H 0.9161 1.1053 0.4769 0.358 Uiso 0.469(7) 1 calc R U P G 2
H64B H 0.8744 1.0802 0.4477 0.358 Uiso 0.469(7) 1 calc R U P G 2
C65A C 0.901(3) 0.968(9) 0.484(2) 0.30(4) Uani 0.469(7) 1 d D U P G 2
H65A H 0.8842 0.9744 0.5059 0.359 Uiso 0.469(7) 1 calc R U P G 2
H65B H 0.9275 0.9521 0.4995 0.359 Uiso 0.469(7) 1 calc R U P G 2
C60B C 0.931(3) 1.098(5) 0.425(2) 0.26(3) Uani 0.531(7) 1 d D U P G 1
H60C H 0.9041 1.1191 0.4124 0.314 Uiso 0.531(7) 1 calc R U P G 1
H60D H 0.9494 1.1274 0.4100 0.314 Uiso 0.531(7) 1 calc R U P G 1
C61B C 0.941(3) 1.120(4) 0.475(3) 0.27(3) Uani 0.531(7) 1 d D U P G 1
H61C H 0.9342 1.1845 0.4795 0.319 Uiso 0.531(7) 1 calc R U P G 1
H61D H 0.9690 1.1115 0.4860 0.319 Uiso 0.531(7) 1 calc R U P G 1
C62B C 0.917(3) 1.055(6) 0.499(3) 0.29(3) Uani 0.531(7) 1 d D U P G 1
H62C H 0.8904 1.0463 0.4814 0.352 Uiso 0.531(7) 1 calc R U P G 1
H62D H 0.9155 1.0795 0.5277 0.352 Uiso 0.531(7) 1 calc R U P G 1
C63B C 0.940(3) 0.964(6) 0.503(3) 0.32(3) Uani 0.531(7) 1 d D U P G 1
H63C H 0.9588 0.9600 0.5313 0.382 Uiso 0.531(7) 1 calc R U P G 1
H63D H 0.9227 0.9105 0.4999 0.382 Uiso 0.531(7) 1 calc R U P G 1
C64B C 0.963(2) 0.966(6) 0.465(3) 0.31(3) Uani 0.531(7) 1 d D U P G 1
H64C H 0.9844 1.0110 0.4709 0.377 Uiso 0.531(7) 1 calc R U P G 1
H64D H 0.9742 0.9052 0.4609 0.377 Uiso 0.531(7) 1 calc R U P G 1
C65B C 0.933(3) 0.993(5) 0.423(2) 0.28(3) Uani 0.531(7) 1 d D U P G 1
H65C H 0.9428 0.9749 0.3961 0.333 Uiso 0.531(7) 1 calc R U P G 1
H65D H 0.9077 0.9648 0.4218 0.333 Uiso 0.531(7) 1 calc R U P G 1

loop_
_atom_site_aniso_label
_atom_site_aniso_U_11
_atom_site_aniso_U_22
_atom_site_aniso_U_33
_atom_site_aniso_U_23
_atom_site_aniso_U_13
_atom_site_aniso_U_12
Zn1A 0.093(2) 0.0416(18) 0.0770(19) -0.0044(14) 0.0141(16) 0.0033(14)
I11A 0.1057(13) 0.0492(10) 0.1093(14) -0.0134(8) 0.0250(12) -0.0151(8)
I12A 0.1405(18) 0.0646(14) 0.0864(11) -0.0002(9) -0.0039(10) 0.0132(10)
Zn1B 0.35(3) 0.049(8) 0.159(18) 0.010(9) 0.149(19) 0.035(12)
I11B 0.48(3) 0.048(4) 0.55(3) -0.027(7) 0.44(3) -0.027(7)
I12B 0.52(3) 0.076(7) 0.236(17) 0.065(9) 0.174(18) 0.089(12)
Zn2A 0.076(3) 0.050(2) 0.053(4) 0.009(3) -0.015(3) 0.0017(19)
I21A 0.118(3) 0.101(3) 0.106(3) 0.0221(18) 0.029(2) 0.036(3)
I22A 0.120(3) 0.0534(17) 0.142(3) -0.0114(16) -0.015(2) 0.0087(16)
Zn2B 0.096(4) 0.087(4) 0.059(5) 0.016(4) -0.028(4) -0.029(3)
I21B 0.155(5) 0.206(7) 0.140(4) 0.089(4) -0.059(4) -0.080(5)
I22B 0.216(8) 0.085(3) 0.324(11) 0.045(5) -0.150(8) -0.022(4)
Zn3A 0.067(3) 0.051(2) 0.0759(19) -0.0019(17) -0.023(2) -0.018(2)
I31A 0.0993(15) 0.0886(17) 0.0848(13) -0.0097(13) 0.0058(15) -0.0139(14)
I32A 0.097(2) 0.0596(14) 0.0945(15) -0.0029(10) -0.0006(9) 0.0012(10)
Zn3B 0.088(9) 0.055(4) 0.086(5) 0.017(3) -0.040(6) -0.043(5)
I31B 0.141(8) 0.131(9) 0.135(8) 0.055(6) -0.069(6) -0.078(7)
I32B 0.275(17) 0.061(4) 0.119(5) 0.007(3) -0.018(9) 0.048(8)
Zn4A 0.083(3) 0.036(2) 0.087(2) 0.0018(17) 0.019(2) 0.001(2)
I41A 0.0947(15) 0.0461(9) 0.1031(18) 0.0086(10) 0.0268(11) 0.0085(9)
I42A 0.112(2) 0.072(2) 0.1031(17) -0.0223(13) -0.0004(15) -0.0010(12)
Zn4B 0.135(16) 0.045(5) 0.20(2) 0.038(8) 0.099(14) 0.029(7)
I41B 0.148(10) 0.073(5) 0.252(17) 0.068(8) 0.108(11) 0.045(6)
I42B 0.271(17) 0.067(5) 0.173(12) -0.027(7) 0.115(11) -0.034(9)
Zn5 0.0863(12) 0.0501(10) 0.0697(10) 0.0005(8) -0.0181(9) 0.0033(9)
I51A 0.097(3) 0.050(3) 0.080(3) -0.005(2) 0.0060(17) 0.034(2)
I52A 0.075(3) 0.0521(17) 0.080(3) 0.0097(15) -0.002(2) 0.0042(13)
I51B 0.134(3) 0.065(3) 0.0873(17) -0.009(2) 0.0101(18) 0.044(2)
I52B 0.156(5) 0.075(2) 0.108(3) 0.0195(17) -0.033(4) -0.012(3)
Zn6A 0.052(2) 0.040(5) 0.079(3) 0.002(3) -0.002(2) 0.008(3)
I61A 0.076(4) 0.152(5) 0.089(3) -0.017(3) 0.009(3) -0.004(3)
I62A 0.094(3) 0.074(3) 0.132(4) -0.009(2) 0.006(3) -0.0090(19)
Zn6B 0.072(3) 0.033(4) 0.088(4) -0.007(3) -0.027(3) 0.008(3)
I61B 0.073(3) 0.231(10) 0.109(4) -0.065(5) 0.024(2) 0.010(4)
I62B 0.161(6) 0.051(2) 0.166(5) 0.014(2) -0.087(6) -0.019(2)
N101 0.097(9) 0.065(8) 0.095(9) -0.015(7) 0.009(7) -0.007(7)
C102 0.089(11) 0.100(14) 0.096(12) 0.005(10) 0.001(9) -0.019(10)
C103 0.095(11) 0.080(11) 0.091(11) -0.021(9) 0.008(9) 0.004(9)
C104 0.081(10) 0.075(11) 0.103(12) -0.013(9) 0.011(9) 0.007(8)
C105 0.132(18) 0.22(3) 0.17(2) -0.13(2) 0.067(17) -0.10(2)
C106 0.126(17) 0.25(4) 0.23(3) -0.19(3) 0.08(2) -0.09(2)
N111 0.079(8) 0.080(9) 0.076(8) -0.008(7) -0.007(6) -0.009(7)
C112 0.081(9) 0.064(9) 0.086(10) -0.009(7) 0.004(8) -0.009(7)
C113 0.079(8) 0.073(10) 0.077(9) -0.021(7) -0.007(7) -0.003(7)
C114 0.081(9) 0.076(10) 0.075(9) -0.020(8) -0.010(7) -0.006(8)
C115 0.117(13) 0.097(13) 0.086(11) -0.019(9) -0.020(9) -0.017(11)
C116 0.112(13) 0.115(16) 0.077(10) -0.024(10) -0.017(10) -0.011(12)
N121 0.074(7) 0.072(8) 0.061(6) -0.007(6) -0.008(5) -0.001(6)
C122 0.081(9) 0.097(13) 0.115(13) -0.040(11) 0.019(9) -0.028(9)
C123 0.087(10) 0.106(14) 0.119(14) -0.056(12) 0.035(10) -0.035(10)
C124 0.063(7) 0.071(9) 0.073(8) -0.006(7) -0.012(6) 0.002(7)
C125 0.057(7) 0.062(8) 0.081(9) 0.000(7) -0.009(6) 0.004(6)
C126 0.070(8) 0.066(8) 0.064(7) -0.003(6) -0.011(6) 0.002(7)
C131 0.064(7) 0.068(9) 0.079(9) -0.010(7) -0.001(6) 0.004(7)
N132 0.070(7) 0.072(8) 0.105(10) -0.016(8) 0.005(7) 0.002(6)
C133 0.075(8) 0.066(9) 0.077(8) -0.008(7) -0.009(7) 0.009(7)
N134 0.068(6) 0.068(7) 0.066(6) -0.011(6) -0.007(5) -0.006(6)
C135 0.065(7) 0.055(7) 0.056(6) -0.002(5) -0.008(5) 0.006(6)
N136 0.066(6) 0.060(7) 0.091(8) -0.006(6) -0.003(6) 0.006(6)
N141 0.091(8) 0.053(7) 0.098(9) 0.017(6) -0.033(7) -0.012(6)
C142 0.079(9) 0.044(7) 0.104(11) 0.005(7) -0.011(8) -0.005(6)
C143 0.088(9) 0.043(7) 0.087(10) 0.008(6) -0.019(8) -0.008(6)
C144 0.087(9) 0.046(7) 0.069(8) 0.006(6) -0.008(7) -0.015(6)
C145 0.104(11) 0.056(8) 0.093(10) -0.020(7) -0.035(9) 0.008(8)
C146 0.100(11) 0.052(8) 0.114(13) 0.001(8) -0.037(10) -0.010(8)
N151 0.097(9) 0.050(7) 0.095(9) -0.002(6) -0.019(7) -0.003(6)
C152 0.106(11) 0.040(7) 0.081(9) 0.004(6) -0.003(8) -0.004(7)
C153 0.096(9) 0.032(6) 0.075(8) 0.003(5) -0.020(7) -0.002(6)
C154 0.088(9) 0.041(7) 0.083(9) 0.007(6) -0.024(7) 0.005(6)
C155 0.157(19) 0.052(10) 0.18(2) -0.006(12) -0.099(18) 0.021(11)
C156 0.17(2) 0.058(10) 0.17(2) -0.023(12) -0.096(19) 0.012(12)
N161 0.089(8) 0.044(6) 0.106(10) -0.006(6) 0.018(7) -0.005(6)
C162 0.085(9) 0.031(6) 0.111(12) 0.001(6) 0.002(8) -0.002(6)
C163 0.094(10) 0.052(8) 0.085(10) -0.006(7) -0.013(8) -0.015(7)
C164 0.076(9) 0.052(8) 0.086(10) -0.008(7) 0.009(7) -0.003(6)
C165 0.095(11) 0.055(9) 0.123(14) -0.017(9) -0.042(10) 0.008(8)
C166 0.089(11) 0.062(10) 0.124(15) -0.005(9) -0.018(10) -0.009(8)
C171 0.074(7) 0.048(7) 0.067(7) 0.000(6) -0.007(6) -0.012(6)
N172 0.069(6) 0.034(5) 0.086(8) 0.005(5) -0.007(5) -0.006(4)
C173 0.079(8) 0.044(7) 0.094(10) -0.001(7) -0.012(7) -0.012(6)
N174 0.083(8) 0.041(6) 0.097(9) 0.002(6) -0.011(6) -0.002(5)
C175 0.083(9) 0.041(7) 0.089(10) -0.002(6) 0.004(7) -0.005(6)
N176 0.080(7) 0.052(6) 0.071(6) -0.002(5) -0.007(5) -0.009(5)
N201 0.090(9) 0.075(9) 0.085(9) 0.020(7) 0.000(7) 0.005(8)
C202 0.14(2) 0.12(2) 0.17(2) 0.055(19) 0.052(19) 0.066(17)
C203 0.15(2) 0.120(19) 0.15(2) 0.066(17) 0.074(18) 0.065(17)
C204 0.085(9) 0.054(8) 0.065(7) 0.005(6) -0.003(7) 0.013(7)
C205 0.075(8) 0.075(10) 0.074(8) 0.009(7) -0.018(7) -0.006(8)
C206 0.082(9) 0.069(10) 0.079(9) 0.007(7) -0.008(7) 0.003(8)
N211 0.115(11) 0.054(7) 0.115(11) 0.014(7) 0.047(9) 0.003(7)
C212 0.25(4) 0.14(2) 0.28(4) 0.11(3) 0.21(4) 0.11(3)
C213 0.28(4) 0.14(2) 0.27(4) 0.13(3) 0.18(4) 0.12(3)
C214 0.089(10) 0.053(8) 0.096(11) 0.012(7) 0.023(8) 0.016(7)
C215 0.135(16) 0.083(12) 0.17(2) 0.054(14) 0.091(16) 0.043(12)
C216 0.146(18) 0.077(12) 0.144(19) 0.027(12) 0.078(16) 0.019(12)
N221 0.064(7) 0.084(9) 0.075(7) -0.010(7) 0.003(6) 0.014(6)
C222 0.066(7) 0.069(9) 0.071(8) 0.003(7) -0.003(6) 0.001(7)
C223 0.067(7) 0.068(8) 0.066(8) -0.002(6) -0.005(6) -0.004(6)
C224 0.061(7) 0.054(7) 0.081(9) 0.003(6) -0.004(6) 0.005(6)
C225 0.128(16) 0.16(2) 0.095(13) 0.045(14) 0.048(12) 0.080(16)
C226 0.117(16) 0.16(2) 0.17(2) 0.09(2) 0.035(16) 0.091(17)
C231 0.065(7) 0.064(9) 0.084(9) 0.002(7) -0.003(7) 0.001(6)
N232 0.074(7) 0.059(7) 0.074(7) -0.002(6) -0.004(6) 0.006(6)
C233 0.083(9) 0.063(9) 0.083(10) 0.006(7) 0.005(8) 0.004(7)
N234 0.071(6) 0.059(7) 0.072(7) 0.007(5) 0.004(5) 0.008(5)
C235 0.064(7) 0.055(7) 0.071(8) -0.002(6) -0.006(6) 0.008(6)
N236 0.075(6) 0.054(6) 0.066(6) -0.007(5) -0.005(5) 0.002(5)
N241 0.091(9) 0.045(6) 0.099(9) 0.005(6) 0.012(7) -0.006(6)
C242 0.090(10) 0.048(7) 0.074(8) 0.009(6) 0.005(7) 0.019(7)
C243 0.073(8) 0.049(8) 0.089(9) 0.006(7) 0.008(7) -0.001(6)
C244 0.076(8) 0.034(6) 0.091(10) 0.001(6) 0.001(7) 0.008(6)
C245 0.097(12) 0.037(7) 0.154(17) 0.008(9) -0.005(11) 0.004(7)
C246 0.118(14) 0.045(9) 0.150(19) 0.018(10) -0.013(13) -0.015(9)
N251 0.091(8) 0.045(6) 0.080(7) 0.001(5) -0.033(6) -0.008(6)
C252 0.153(17) 0.059(10) 0.136(16) 0.030(10) -0.088(14) -0.042(11)
C253 0.154(18) 0.048(8) 0.135(16) 0.027(9) -0.078(14) -0.031(10)
C254 0.071(7) 0.039(6) 0.078(8) 0.006(6) -0.021(6) 0.009(5)
C255 0.057(6) 0.058(8) 0.081(9) -0.008(6) -0.003(6) -0.008(6)
C256 0.074(7) 0.040(6) 0.078(8) 0.008(6) -0.024(6) 0.002(6)
N261 0.064(6) 0.061(7) 0.077(7) 0.001(6) -0.008(5) 0.013(5)
C262 0.088(9) 0.052(8) 0.099(11) 0.003(8) -0.040(8) 0.005(7)
C263 0.091(10) 0.047(8) 0.098(11) 0.005(7) -0.035(8) 0.011(7)
C264 0.061(6) 0.047(7) 0.071(7) -0.002(6) -0.007(6) 0.008(5)
C265 0.103(11) 0.054(8) 0.125(14) 0.006(9) -0.048(11) 0.005(8)
C266 0.092(10) 0.071(10) 0.113(13) 0.034(9) -0.038(10) -0.016(9)
C271 0.059(6) 0.039(6) 0.077(8) 0.000(5) -0.008(6) 0.002(5)
N272 0.070(6) 0.039(5) 0.081(7) 0.006(5) -0.011(5) 0.003(5)
C273 0.075(8) 0.036(6) 0.071(8) -0.003(5) -0.014(6) 0.003(6)
N274 0.079(7) 0.040(5) 0.063(6) -0.002(4) -0.017(5) 0.008(5)
C275 0.068(7) 0.041(6) 0.060(6) -0.004(5) -0.005(5) 0.007(5)
N276 0.072(6) 0.036(5) 0.077(7) 0.005(4) -0.005(5) 0.009(4)
C301 0.068(13) 0.076(15) 0.084(15) -0.001(12) 0.032(11) -0.003(11)
N302 0.084(13) 0.095(16) 0.074(12) -0.011(11) 0.021(10) 0.021(12)
N305 0.090(15) 0.101(18) 0.080(13) -0.012(12) 0.024(11) -0.017(13)
C303 0.097(19) 0.088(19) 0.063(13) -0.013(12) 0.032(13) -0.027(15)
C304 0.11(2) 0.11(3) 0.062(14) -0.028(15) -0.003(14) 0.01(2)
C306 0.093(18) 0.086(19) 0.070(15) -0.002(13) 0.009(13) 0.016(15)
C307 0.15(4) 0.11(3) 0.13(3) -0.03(2) 0.08(3) -0.01(3)
C308 0.14(3) 0.09(3) 0.12(3) -0.02(2) -0.03(3) 0.01(2)
C309 0.081(19) 0.065(17) 0.19(4) -0.03(2) 0.04(2) 0.008(14)
C310 0.10(2) 0.08(2) 0.13(3) 0.003(18) 0.06(2) -0.014(16)
N311 0.11(2) 0.10(2) 0.11(2) 0.013(15) 0.047(16) 0.011(15)
N314 0.13(2) 0.065(14) 0.12(2) -0.020(14) 0.026(18) 0.016(14)
C312 0.14(3) 0.10(2) 0.16(3) 0.05(2) 0.08(2) 0.05(2)
C313 0.15(3) 0.09(2) 0.16(3) 0.02(2) 0.09(2) 0.03(2)
C318 0.19(3) 0.11(3) 0.20(4) 0.04(3) 0.11(3) 0.06(3)
C317 0.19(4) 0.12(3) 0.24(5) 0.04(3) 0.10(3) 0.11(3)
C316 0.18(4) 0.10(3) 0.27(5) 0.06(3) 0.09(4) 0.04(3)
C315 0.20(4) 0.10(3) 0.20(4) 0.02(3) 0.10(3) 0.00(3)
C319 0.080(16) 0.071(16) 0.12(2) 0.011(15) 0.015(15) -0.002(13)
C320 0.13(3) 0.09(2) 0.13(3) 0.005(19) 0.05(2) 0.03(2)
C321 0.12(3) 0.066(17) 0.14(3) 0.001(17) 0.08(3) -0.007(17)
C322 0.14(4) 0.08(2) 0.15(4) -0.03(2) 0.07(3) -0.01(2)
C323 0.15(4) 0.12(4) 0.11(3) -0.05(3) 0.04(3) 0.03(3)
C324 0.10(2) 0.09(2) 0.15(4) 0.01(2) 0.03(2) 0.005(19)
C70A 0.42(7) 0.44(8) 0.32(6) -0.09(6) 0.20(6) 0.04(6)
C71A 0.47(7) 0.43(8) 0.34(6) -0.08(6) 0.17(6) 0.05(6)
C72A 0.48(7) 0.46(8) 0.36(6) -0.08(6) 0.15(6) 0.05(6)
C73A 0.44(7) 0.49(8) 0.33(6) -0.08(6) 0.18(6) 0.06(6)
C74A 0.43(7) 0.51(8) 0.34(7) -0.06(6) 0.18(6) 0.03(6)
C75A 0.41(7) 0.48(8) 0.33(6) -0.05(6) 0.21(6) 0.01(6)
C70B 0.24(5) 0.25(5) 0.33(6) 0.06(5) -0.06(5) 0.00(5)
C71B 0.25(5) 0.22(5) 0.30(5) 0.03(5) -0.04(5) -0.03(5)
C72B 0.27(5) 0.23(5) 0.30(5) 0.07(5) 0.00(5) -0.04(5)
C73B 0.26(5) 0.22(5) 0.25(5) 0.13(4) 0.03(4) -0.07(4)
C74B 0.27(5) 0.27(5) 0.26(5) 0.12(5) 0.04(5) -0.03(5)
C75B 0.21(5) 0.26(5) 0.30(6) 0.10(5) 0.00(5) -0.01(5)
C70C 0.14(5) 0.12(4) 0.14(4) 0.01(4) 0.00(4) -0.05(4)
C71C 0.16(5) 0.10(4) 0.12(4) 0.01(3) -0.01(4) -0.04(4)
C72C 0.18(5) 0.10(4) 0.13(4) 0.00(4) -0.02(4) -0.02(4)
C73C 0.17(4) 0.09(3) 0.12(4) 0.05(3) 0.02(3) 0.00(3)
C74C 0.14(4) 0.11(4) 0.12(4) 0.05(3) 0.02(3) 0.02(3)
C75C 0.14(4) 0.15(5) 0.14(4) 0.02(4) 0.00(4) -0.02(4)
C70D 0.16(5) 0.13(4) 0.17(5) 0.01(4) 0.03(4) 0.01(4)
C71D 0.13(4) 0.09(4) 0.15(5) 0.02(4) 0.03(4) 0.00(4)
C72D 0.13(4) 0.08(4) 0.15(4) -0.01(4) 0.04(4) 0.01(3)
C73D 0.13(4) 0.10(4) 0.14(4) -0.05(3) 0.05(4) 0.05(3)
C74D 0.11(4) 0.12(4) 0.16(5) -0.04(4) 0.05(4) 0.05(3)
C75D 0.14(4) 0.13(4) 0.20(5) -0.01(4) 0.03(4) 0.02(4)
C70F 0.27(5) 0.20(5) 0.34(7) 0.02(5) 0.09(5) 0.14(5)
C71F 0.25(5) 0.19(5) 0.37(7) 0.05(5) 0.10(5) 0.15(5)
C72F 0.26(5) 0.20(5) 0.35(6) 0.06(5) 0.11(5) 0.17(4)
C73F 0.29(5) 0.25(5) 0.37(7) 0.00(5) 0.11(5) 0.09(5)
C74F 0.32(6) 0.26(6) 0.38(6) 0.00(5) 0.09(5) 0.06(5)
C75F 0.28(6) 0.20(5) 0.34(6) 0.00(5) 0.09(5) 0.08(5)
C70G 0.12(4) 0.18(5) 0.11(4) -0.04(4) 0.07(3) 0.03(4)
C71G 0.10(4) 0.16(5) 0.13(4) -0.01(4) 0.07(3) 0.02(4)
C72G 0.15(4) 0.20(5) 0.12(4) -0.01(4) 0.05(4) 0.02(5)
C73G 0.17(5) 0.23(6) 0.10(4) -0.01(4) 0.04(4) 0.02(5)
C74G 0.19(5) 0.23(6) 0.13(5) -0.04(5) 0.01(4) 0.02(5)
C75G 0.18(5) 0.19(5) 0.15(5) -0.06(4) 0.03(4) 0.04(5)
C70H 0.32(6) 0.34(6) 0.30(6) -0.03(5) 0.15(5) 0.03(5)
C71H 0.33(6) 0.36(6) 0.27(6) -0.07(5) 0.14(5) 0.06(5)
C72H 0.29(6) 0.30(6) 0.28(6) -0.10(5) 0.11(5) 0.06(5)
C73H 0.27(5) 0.24(6) 0.28(6) -0.11(5) 0.09(5) 0.04(5)
C74H 0.27(5) 0.25(6) 0.27(6) -0.08(5) 0.09(5) 0.04(5)
C75H 0.31(6) 0.32(6) 0.30(6) -0.03(5) 0.13(5) 0.03(5)
C70I 0.20(5) 0.20(6) 0.24(6) 0.02(5) 0.02(5) 0.05(5)
C71I 0.17(5) 0.24(6) 0.25(6) 0.02(5) 0.05(5) 0.05(5)
C72I 0.14(5) 0.25(6) 0.23(6) -0.01(5) 0.12(4) 0.05(4)
C73I 0.11(4) 0.25(6) 0.23(5) -0.04(5) 0.13(4) 0.04(4)
C74I 0.13(4) 0.20(6) 0.22(6) 0.00(5) 0.10(4) 0.02(4)
C75I 0.16(5) 0.15(6) 0.24(6) -0.01(5) 0.03(5) 0.05(5)
C70J 0.54(8) 0.45(9) 0.55(9) 0.01(7) 0.10(7) -0.02(7)
C71J 0.54(8) 0.46(9) 0.56(9) 0.01(7) 0.11(7) -0.02(7)
C72J 0.53(8) 0.45(9) 0.55(9) 0.00(7) 0.12(7) -0.02(7)
C73J 0.53(8) 0.44(9) 0.55(9) 0.01(7) 0.12(7) -0.03(7)
C74J 0.54(8) 0.45(9) 0.56(9) 0.02(7) 0.11(7) -0.02(7)
C75J 0.54(8) 0.45(9) 0.57(9) 0.02(7) 0.11(7) -0.03(7)
C70K 0.15(3) 0.11(2) 0.13(3) 0.03(2) 0.06(2) 0.03(2)
C71K 0.14(3) 0.14(3) 0.089(19) 0.050(19) 0.040(18) 0.07(2)
C72K 0.14(3) 0.16(3) 0.17(3) 0.02(3) 0.04(3) 0.05(3)
C73K 0.15(3) 0.18(4) 0.15(3) 0.02(3) 0.05(3) 0.04(3)
C74K 0.15(3) 0.15(3) 0.11(2) 0.01(2) 0.05(2) 0.07(2)
C75K 0.17(3) 0.15(3) 0.13(3) 0.01(3) 0.00(3) 0.02(3)
C70L 0.34(6) 0.25(6) 0.27(6) -0.07(5) 0.10(5) 0.00(5)
C71L 0.33(6) 0.31(6) 0.24(5) -0.05(5) 0.11(5) 0.05(5)
C72L 0.33(6) 0.35(6) 0.30(6) -0.06(5) 0.13(5) 0.06(5)
C73L 0.34(6) 0.34(6) 0.33(6) -0.08(5) 0.12(5) 0.04(5)
C74L 0.33(6) 0.32(6) 0.34(6) -0.08(5) 0.17(5) 0.03(5)
C75L 0.35(6) 0.29(6) 0.33(6) -0.07(5) 0.14(5) 0.01(5)
C50A 0.25(6) 0.37(7) 0.32(7) 0.000 -0.05(5) 0.000
C51A 0.17(4) 0.31(6) 0.25(6) 0.02(4) -0.09(4) 0.07(4)
C52A 0.20(4) 0.26(6) 0.26(6) 0.05(4) -0.09(4) 0.05(4)
C53A 0.27(5) 0.29(7) 0.33(7) 0.000 -0.10(5) 0.000
C50B 0.19(5) 0.34(6) 0.23(5) 0.03(5) 0.04(4) 0.10(5)
C51B 0.18(4) 0.29(6) 0.23(5) 0.02(5) 0.10(4) 0.05(5)
C52B 0.17(4) 0.31(6) 0.24(5) 0.01(5) 0.09(4) 0.03(5)
C53B 0.21(5) 0.31(6) 0.27(6) -0.04(5) 0.08(4) 0.07(5)
C54B 0.24(5) 0.31(6) 0.28(6) -0.03(5) 0.08(5) 0.09(5)
C55B 0.22(5) 0.35(6) 0.25(6) 0.00(5) 0.04(4) 0.11(5)
C40A 0.14(4) 0.13(4) 0.20(4) -0.06(4) 0.04(3) -0.04(3)
C41A 0.15(4) 0.17(4) 0.17(4) -0.05(4) 0.03(4) -0.03(4)
C42A 0.11(3) 0.18(4) 0.17(4) -0.02(4) 0.04(3) -0.04(3)
C43A 0.08(2) 0.16(4) 0.24(5) 0.00(4) 0.04(3) -0.02(3)
C44A 0.08(2) 0.12(3) 0.25(5) -0.02(3) 0.04(3) -0.02(2)
C45A 0.11(3) 0.10(3) 0.21(4) -0.05(3) 0.05(3) 0.02(2)
C40B 0.17(4) 0.18(4) 0.25(4) 0.05(4) 0.03(3) 0.06(3)
C41B 0.15(3) 0.21(4) 0.24(4) 0.05(4) 0.06(3) 0.01(4)
C42B 0.17(4) 0.22(4) 0.27(5) 0.02(4) 0.02(4) -0.01(4)
C43B 0.12(3) 0.20(4) 0.21(4) 0.03(3) 0.03(3) 0.03(3)
C44B 0.050(9) 0.037(8) 0.108(15) 0.018(9) 0.008(9) 0.013(6)
C45B 0.15(3) 0.15(3) 0.22(4) 0.03(3) 0.02(3) 0.07(2)
C60A 0.29(6) 0.39(7) 0.22(6) 0.00(5) 0.11(5) -0.06(6)
C61A 0.32(6) 0.37(7) 0.25(6) 0.02(5) 0.06(5) -0.05(6)
C62A 0.30(6) 0.36(7) 0.25(6) 0.02(5) 0.07(5) -0.01(6)
C63A 0.27(6) 0.34(7) 0.25(6) 0.00(5) 0.08(5) 0.00(6)
C64A 0.28(6) 0.36(7) 0.26(6) 0.00(6) 0.06(5) -0.02(6)
C65A 0.27(6) 0.38(7) 0.26(6) -0.01(5) 0.08(5) -0.05(6)
C60B 0.32(6) 0.19(5) 0.29(6) 0.00(5) 0.10(5) 0.02(5)
C61B 0.35(6) 0.16(5) 0.28(6) -0.04(5) 0.07(5) 0.03(5)
C62B 0.37(6) 0.21(5) 0.29(6) -0.12(5) 0.05(5) 0.03(5)
C63B 0.38(6) 0.26(5) 0.30(6) -0.08(5) 0.04(5) 0.06(5)
C64B 0.38(6) 0.26(5) 0.30(6) -0.08(5) 0.06(5) 0.06(5)
C65B 0.33(6) 0.22(5) 0.30(6) -0.05(5) 0.08(5) 0.06(5)

loop_
_atom_type_symbol
_atom_type_description
_atom_type_scat_dispersion_real
_atom_type_scat_dispersion_imag
_atom_type_scat_source
C C 0.0181 0.0091 'International Tables Vol C Tables 4.2.6.8 and 6.1.1.4'
H H 0.0000 0.0000 'International Tables Vol C Tables 4.2.6.8 and 6.1.1.4'
N N 0.0311 0.0180 'International Tables Vol C Tables 4.2.6.8 and 6.1.1.4'
Zn Zn -1.5491 0.6778 'International Tables Vol C Tables 4.2.6.8 and 6.1.1.4'
I I -0.3257 6.8362 'International Tables Vol C Tables 4.2.6.8 and 6.1.1.4'

loop_
_exptl_crystal_face_index_h
_exptl_crystal_face_index_k
_exptl_crystal_face_index_l
_exptl_crystal_face_perp_dist
_exptl_oxdiff_crystal_face_indexfrac_h
_exptl_oxdiff_crystal_face_indexfrac_k
_exptl_oxdiff_crystal_face_indexfrac_l
_exptl_oxdiff_crystal_face_x
_exptl_oxdiff_crystal_face_y
_exptl_oxdiff_crystal_face_z
-17 1 16 0.0564 -17.0115 0.9997 16.0173 0.3532 0.4462 -0.8170
7 -7 10 0.0946 6.9916 -6.9976 10.0051 -0.8896 0.1685 -0.3676
6 1 18 0.0369 5.9806 1.0004 18.0165 -0.3595 0.9123 -0.1943
5 9 -4 0.0981 4.9985 8.9975 -4.0000 0.6005 0.3897 0.6746
-20 -4 0 0.0662 -19.9930 -3.9995 0.0004 0.2873 -0.5433 -0.7757
-9 9 6 0.1122 -9.0075 8.9975 6.0110 0.8736 0.5795 0.0355
-1 1 -19 0.0434 -0.9818 0.9991 -19.0170 0.3788 -0.7659 0.4599
-7 -1 -18 0.0309 -6.9803 -1.0005 -18.0164 0.3892 -0.9289 0.1652
18 1 9 0.0325 17.9862 1.0005 9.0067 -0.5874 0.7315 0.3634
19 1 -14 0.0289 19.0082 0.9998 -14.0147 -0.2876 -0.2229 0.9257
23 0 -7 0.0300 23.0008 0.0004 -7.0092 -0.5838 0.0862 0.8313
-6 0 20 0.0404 -6.0178 0.0004 20.0193 -0.1081 0.7448 -0.6382
1 2 19 0.0463 0.9805 2.0000 19.0185 -0.1482 0.9244 -0.3144
-21 0 11 0.0460 -21.0052 -0.0002 11.0127 0.4670 0.1159 -0.8659
-22 3 4 0.0643 -21.9995 2.9987 4.0078 0.8276 -0.0377 -0.5872
5 -9 -1 0.1042 5.0037 -8.9974 -1.0058 -0.8263 -0.4348 -0.2678
2 -9 -9 0.0981 2.0122 -8.9977 -9.0129 -0.6224 -0.8223 -0.1696
-13 5 -11 0.0783 -12.9882 4.9979 -11.0063 0.9286 -0.4159 0.1193
2 0 20 0.0417 1.9801 0.0007 20.0183 -0.3460 0.8775 -0.4055
-19 -1 -8 0.0399 -18.9869 -1.0005 -8.0057 0.6028 -0.7059 -0.4157
19 0 -14 0.0230 19.0086 0.0001 -14.0152 -0.3645 -0.2757 0.8773
6 -1 -20 0.0312 6.0182 -1.0002 -20.0197 0.0312 -0.7976 0.5897
7 0 -20 0.0336 7.0175 -0.0004 -20.0194 0.0784 -0.7282 0.6673
12 2 -19 0.0460 12.0144 1.9992 -19.0181 0.0691 -0.4973 0.8865

loop_
_geom_angle_atom_site_label_1
_geom_angle_atom_site_label_2
_geom_angle_atom_site_label_3
_geom_angle
_geom_angle_site_symmetry_1
_geom_angle_site_symmetry_3
N101 Zn1A N161 100.0(7) . 3_455
N101 Zn1A I12A 108.9(5) . .
N161 Zn1A I12A 105.9(5) 3_455 .
N101 Zn1A I11A 104.7(4) . .
N161 Zn1A I11A 109.9(4) 3_455 .
I12A Zn1A I11A 124.8(2) . .
N101 Zn1B N161 106.8(12) . 3_455
N101 Zn1B I11B 116.7(12) . .
N161 Zn1B I11B 110.2(11) 3_455 .
N101 Zn1B I12B 103.4(12) . .
N161 Zn1B I12B 103.0(10) 3_455 .
I11B Zn1B I12B 115.4(12) . .
N141 Zn2A N111 103.5(7) . .
N141 Zn2A I22A 113.5(6) . .
N111 Zn2A I22A 105.0(7) . .
N141 Zn2A I21A 102.7(7) . .
N111 Zn2A I21A 105.3(6) . .
I22A Zn2A I21A 124.8(4) . .
N111 Zn2B N141 95.4(7) . .
N111 Zn2B I21B 113.0(7) . .
N141 Zn2B I21B 108.5(8) . .
N111 Zn2B I22B 107.6(8) . .
N141 Zn2B I22B 100.2(6) . .
I21B Zn2B I22B 126.8(6) . .
N201 Zn3A N151 96.5(7) . .
N201 Zn3A I31A 109.7(6) . .
N151 Zn3A I31A 104.4(6) . .
N201 Zn3A I32A 105.3(6) . .
N151 Zn3A I32A 105.1(5) . .
I31A Zn3A I32A 130.6(4) . .
N151 Zn3B N201 107.2(10) . .
N151 Zn3B I32B 112.1(9) . .
N201 Zn3B I32B 107.7(10) . .
N151 Zn3B I31B 105.6(11) . .
N201 Zn3B I31B 101.8(9) . .
I32B Zn3B I31B 121.3(7) . .
N241 Zn4A N211 101.2(7) . .
N241 Zn4A I41A 110.1(5) . .
N211 Zn4A I41A 104.4(5) . .
N241 Zn4A I42A 108.1(5) . .
N211 Zn4A I42A 108.1(6) . .
I41A Zn4A I42A 122.8(3) . .
N211 Zn4B N241 97.8(11) . .
N211 Zn4B I42B 98.0(12) . .
N241 Zn4B I42B 101.3(10) . .
N211 Zn4B I41B 112.8(12) . .
N241 Zn4B I41B 112.9(11) . .
I42B Zn4B I41B 129.1(12) . .
N121 Zn5 N251 97.4(5) 3_546 .
N121 Zn5 I51B 105.5(5) 3_546 .
N251 Zn5 I51B 102.4(5) . .
N121 Zn5 I52A 103.6(4) 3_546 .
N251 Zn5 I52A 113.8(5) . .
N121 Zn5 I52B 106.5(5) 3_546 .
N251 Zn5 I52B 106.0(5) . .
I51B Zn5 I52B 133.5(5) . .
N121 Zn5 I51A 109.6(5) 3_546 .
N251 Zn5 I51A 104.8(5) . .
I52A Zn5 I51A 124.3(3) . .
N261 Zn6A N221 95.0(8) . 3_445
N261 Zn6A I62A 108.0(6) . .
N221 Zn6A I62A 108.0(6) 3_445 .
N261 Zn6A I61A 105.6(7) . .
N221 Zn6A I61A 101.9(8) 3_445 .
I62A Zn6A I61A 132.2(8) . .
N221 Zn6B N261 106.5(8) 3_445 .
N221 Zn6B I62B 102.2(8) 3_445 .
N261 Zn6B I62B 103.3(7) . .
N221 Zn6B I61B 114.9(8) 3_445 .
N261 Zn6B I61B 108.9(7) . .
I62B Zn6B I61B 119.9(6) . .
C106 N101 C102 109.4(17) . .
C106 N101 Zn1B 129.8(15) . .
C102 N101 Zn1B 118.9(15) . .
C106 N101 Zn1A 123.6(13) . .
C102 N101 Zn1A 126.3(13) . .
C103 C102 N101 124.5(18) . .
C103 C102 H102 117.8 . .
N101 C102 H102 117.8 . .
C102 C103 C104 120.2(18) . .
C102 C103 H103 119.9 . .
C104 C103 H103 119.9 . .
C105 C104 C103 114.7(19) . .
C105 C104 C131 125.4(19) . .
C103 C104 C131 119.9(17) . .
C106 C105 C104 124(2) . .
C106 C105 H105 118.1 . .
C104 C105 H105 118.1 . .
C105 C106 N101 124.5(19) . .
C105 C106 H106 117.8 . .
N101 C106 H106 117.8 . .
C116 N111 C112 118.4(17) . .
C116 N111 Zn2A 111.7(12) . .
C112 N111 Zn2A 129.9(14) . .
C116 N111 Zn2B 123.4(13) . .
C112 N111 Zn2B 118.2(14) . .
N111 C112 C113 122.6(18) . .
N111 C112 H112 118.7 . .
C113 C112 H112 118.7 . .
C114 C113 C112 120.9(15) . .
C114 C113 H113 119.5 . .
C112 C113 H113 119.5 . .
C113 C114 C115 114.5(17) . .
C113 C114 C133 123.7(14) . .
C115 C114 C133 121.1(18) . .
C116 C115 C114 118(2) . .
C116 C115 H115 120.9 . .
C114 C115 H115 120.9 . .
N111 C116 C115 123.9(17) . .
N111 C116 H116 118.1 . .
C115 C116 H116 118.1 . .
C126 N121 C122 116.1(14) . .
C126 N121 Zn5 124.8(11) . 3_454
C122 N121 Zn5 118.9(11) . 3_454
N121 C122 C123 122.6(17) . .
N121 C122 H122 118.7 . .
C123 C122 H122 118.7 . .
C124 C123 C122 119.1(17) . .
C124 C123 H123 120.5 . .
C122 C123 H123 120.5 . .
C125 C124 C123 120.4(16) . .
C125 C124 C135 121.3(14) . .
C123 C124 C135 118.3(15) . .
C124 C125 C126 118.5(15) . .
C124 C125 H125 120.7 . .
C126 C125 H125 120.7 . .
N121 C126 C125 123.3(15) . .
N121 C126 H126 118.3 . .
C125 C126 H126 118.3 . .
N132 C131 N136 125.4(16) . .
N132 C131 C104 113.9(15) . .
N136 C131 C104 120.8(16) . .
C131 N132 C133 114.3(15) . .
N134 C133 N132 124.5(16) . .
N134 C133 C114 118.0(16) . .
N132 C133 C114 117.2(15) . .
C133 N134 C135 113.9(14) . .
N136 C135 N134 124.9(13) . .
N136 C135 C124 120.0(14) . .
N134 C135 C124 115.0(13) . .
C135 N136 C131 117.0(14) . .
C142 N141 C146 119.3(14) . .
C142 N141 Zn2A 118.1(12) . .
C146 N141 Zn2A 122.6(11) . .
C142 N141 Zn2B 124.2(11) . .
C146 N141 Zn2B 115.8(12) . .
N141 C142 C143 121.1(15) . .
N141 C142 H142 119.5 . .
C143 C142 H142 119.5 . .
C142 C143 C144 120.1(15) . .
C142 C143 H143 119.9 . .
C144 C143 H143 119.9 . .
C145 C144 C143 117.5(14) . .
C145 C144 C171 121.3(15) . .
C143 C144 C171 121.1(13) . .
C144 C145 C146 121.0(16) . .
C144 C145 H145 119.5 . .
C146 C145 H145 119.5 . .
N141 C146 C145 120.9(15) . .
N141 C146 H146 119.6 . .
C145 C146 H146 119.6 . .
C152 N151 C156 116.2(15) . .
C152 N151 Zn3B 124.7(13) . .
C156 N151 Zn3B 119.2(14) . .
C152 N151 Zn3A 125.9(11) . .
C156 N151 Zn3A 117.2(13) . .
N151 C152 C153 125.9(14) . .
N151 C152 H152 117.0 . .
C153 C152 H152 117.0 . .
C154 C153 C152 118.6(13) . .
C154 C153 H153 120.7 . .
C152 C153 H153 120.7 . .
C153 C154 C155 117.6(15) . .
C153 C154 C173 123.8(13) . .
C155 C154 C173 118.5(15) . .
C156 C155 C154 120.8(18) . .
C156 C155 H155 119.6 . .
C154 C155 H155 119.6 . .
C155 C156 N151 120.8(19) . .
C155 C156 H156 119.6 . .
N151 C156 H156 119.6 . .
C162 N161 C166 118.3(14) . .
C162 N161 Zn1A 125.3(11) . 3_545
C166 N161 Zn1A 116.3(12) . 3_545
C162 N161 Zn1B 117.7(13) . 3_545
C166 N161 Zn1B 123.1(14) . 3_545
N161 C162 C163 121.3(15) . .
N161 C162 H162 119.3 . .
C163 C162 H162 119.3 . .
C164 C163 C162 120.7(16) . .
C164 C163 H163 119.6 . .
C162 C163 H163 119.6 . .
C163 C164 C165 117.0(16) . .
C163 C164 C175 122.9(16) . .
C165 C164 C175 120.0(15) . .
C166 C165 C164 121.2(16) . .
C166 C165 H165 119.4 . .
C164 C165 H165 119.4 . .
N161 C166 C165 120.5(17) . .
N161 C166 H166 119.7 . .
C165 C166 H166 119.7 . .
N176 C171 N172 123.9(13) . .
N176 C171 C144 120.1(12) . .
N172 C171 C144 115.9(13) . .
C173 N172 C171 115.8(12) . .
N172 C173 N174 122.3(13) . .
N172 C173 C154 118.3(13) . .
N174 C173 C154 119.3(14) . .
C175 N174 C173 116.4(13) . .
N174 C175 N176 126.0(14) . .
N174 C175 C164 114.6(15) . .
N176 C175 C164 119.0(14) . .
C171 N176 C175 115.4(12) . .
C202 N201 C206 120.7(18) . .
C202 N201 Zn3B 111.6(16) . .
C206 N201 Zn3B 126.8(15) . .
C202 N201 Zn3A 120.8(15) . .
C206 N201 Zn3A 118.5(13) . .
N201 C202 C203 124(2) . .
N201 C202 H202 117.8 . .
C203 C202 H202 117.8 . .
C204 C203 C202 117(2) . .
C204 C203 H203 121.3 . .
C202 C203 H203 121.3 . .
C203 C204 C205 117.0(16) . .
C203 C204 C231 122.3(17) . .
C205 C204 C231 120.7(14) . .
C204 C205 C206 120.0(17) . .
C204 C205 H205 120.0 . .
C206 C205 H205 120.0 . .
N201 C206 C205 120.0(18) . .
N201 C206 H206 120.0 . .
C205 C206 H206 120.0 . .
C212 N211 C216 120(2) . .
C212 N211 Zn4A 116.1(17) . .
C216 N211 Zn4A 123.0(15) . .
C212 N211 Zn4B 126.1(18) . .
C216 N211 Zn4B 113.5(16) . .
N211 C212 C213 123(3) . .
N211 C212 H212 118.6 . .
C213 C212 H212 118.6 . .
C214 C213 C212 117(2) . .
C214 C213 H213 121.6 . .
C212 C213 H213 121.6 . .
C213 C214 C215 117(2) . .
C213 C214 C233 120.5(19) . .
C215 C214 C233 122.1(16) . .
C214 C215 C216 118(2) . .
C214 C215 H215 121.0 . .
C216 C215 H215 121.0 . .
N211 C216 C215 124(2) . .
N211 C216 H216 117.9 . .
C215 C216 H216 117.9 . .
C226 N221 C222 118.7(14) . .
C226 N221 Zn6B 120.4(13) . 3
C222 N221 Zn6B 120.9(12) . 3
C226 N221 Zn6A 115.5(12) . 3
C222 N221 Zn6A 125.5(12) . 3
N221 C222 C223 120.0(16) . .
N221 C222 H222 120.0 . .
C223 C222 H222 120.0 . .
C222 C223 C224 120.5(14) . .
C222 C223 H223 119.8 . .
C224 C223 H223 119.8 . .
C225 C224 C223 120.0(15) . .
C225 C224 C235 117.7(15) . .
C223 C224 C235 122.2(13) . .
C224 C225 C226 115.0(18) . .
C224 C225 H225 122.5 . .
C226 C225 H225 122.5 . .
N221 C226 C225 125.6(18) . .
N221 C226 H226 117.2 . .
C225 C226 H226 117.2 . .
N236 C231 N232 126.3(15) . .
N236 C231 C204 119.2(15) . .
N232 C231 C204 114.5(14) . .
C233 N232 C231 113.5(14) . .
N232 C233 N234 124.3(16) . .
N232 C233 C214 118.0(15) . .
N234 C233 C214 117.6(14) . .
C235 N234 C233 114.5(13) . .
N234 C235 N236 128.5(13) . .
N234 C235 C224 115.3(13) . .
N236 C235 C224 116.3(14) . .
C231 N236 C235 112.6(14) . .
C242 N241 C246 119.1(14) . .
C242 N241 Zn4A 123.9(11) . .
C246 N241 Zn4A 116.9(12) . .
C242 N241 Zn4B 113.3(14) . .
C246 N241 Zn4B 127.6(15) . .
N241 C242 C243 123.9(14) . .
N241 C242 H242 118.1 . .
C243 C242 H242 118.1 . .
C244 C243 C242 116.5(14) . .
C244 C243 H243 121.7 . .
C242 C243 H243 121.7 . .
C245 C244 C243 119.0(14) . .
C245 C244 C271 120.1(13) . .
C243 C244 C271 120.8(13) . .
C244 C245 C246 119.1(18) . .
C244 C245 H245 120.4 . .
C246 C245 H245 120.4 . .
N241 C246 C245 122(2) . .
N241 C246 H246 118.9 . .
C245 C246 H246 118.9 . .
C252 N251 C256 118.2(13) . .
C252 N251 Zn5 119.2(10) . .
C256 N251 Zn5 122.4(9) . .
N251 C252 C253 125.3(15) . .
N251 C252 H252 117.4 . .
C253 C252 H252 117.4 . .
C254 C253 C252 117.8(15) . .
C254 C253 H253 121.1 . .
C252 C253 H253 121.1 . .
C253 C254 C255 117.4(13) . .
C253 C254 C273 120.0(13) . .
C255 C254 C273 122.6(12) . .
C256 C255 C254 121.0(12) . .
C256 C255 H255 119.5 . .
C254 C255 H255 119.5 . .
N251 C256 C255 120.2(13) . .
N251 C256 H256 119.9 . .
C255 C256 H256 119.9 . .
C266 N261 C262 116.6(14) . .
C266 N261 Zn6B 115.5(11) . .
C262 N261 Zn6B 127.9(12) . .
C266 N261 Zn6A 125.6(11) . .
C262 N261 Zn6A 117.7(12) . .
N261 C262 C263 123.6(16) . .
N261 C262 H262 118.2 . .
C263 C262 H262 118.2 . .
C262 C263 C264 120.7(14) . .
C262 C263 H263 119.7 . .
C264 C263 H263 119.7 . .
C263 C264 C265 117.3(14) . .
C263 C264 C275 122.0(12) . .
C265 C264 C275 120.7(13) . .
C264 C265 C266 116.8(16) . .
C264 C265 H265 121.6 . .
C266 C265 H265 121.6 . .
N261 C266 C265 124.8(15) . .
N261 C266 H266 117.6 . .
C265 C266 H266 117.6 . .
N276 C271 N272 125.8(12) . .
N276 C271 C244 119.4(12) . .
N272 C271 C244 114.8(12) . .
C273 N272 C271 112.7(11) . .
N274 C273 N272 128.1(13) . .
N274 C273 C254 118.1(12) . .
N272 C273 C254 113.8(11) . .
C273 N274 C275 112.5(12) . .
N274 C275 N276 126.9(12) . .
N274 C275 C264 115.2(12) . .
N276 C275 C264 117.8(12) . .
C271 N276 C275 113.6(11) . .
N305 C301 N302 117(3) . .
N305 C301 C310 125(3) . .
N302 C301 C310 117(2) . .
C301 N302 C319 128(2) . .
C301 N302 C303 102(2) . .
C319 N302 C303 128(3) . .
C301 N305 C304 103(3) . .
C309 C303 C304 123(4) . .
C309 C303 N302 130(3) . .
C304 C303 N302 106(3) . .
C306 C304 C303 122(4) . .
C306 C304 N305 126(4) . .
C303 C304 N305 111(3) . .
C304 C306 C307 117(4) . .
C304 C306 H306 121.7 . .
C307 C306 H306 121.7 . .
C308 C307 C306 121(4) . .
C308 C307 H307 119.3 . .
C306 C307 H307 119.3 . .
C307 C308 C309 111(5) . .
C307 C308 H308 124.6 . .
C309 C308 H308 124.6 . .
C303 C309 C308 123(4) . .
C303 C309 H309 118.7 . .
C308 C309 H309 118.7 . .
N314 C310 N311 115(3) . .
N314 C310 C301 123(3) . .
N311 C310 C301 121(3) . .
C312 N311 C310 100(3) . .
C324 N314 C310 127(3) . .
C324 N314 C313 128(3) . .
C310 N314 C313 103(3) . .
N311 C312 C313 113(3) . .
N311 C312 C315 127(3) . .
C313 C312 C315 120.0 . .
C312 C313 C318 120.0 . .
C312 C313 N314 108(3) . .
C318 C313 N314 131(3) . .
C317 C318 C313 120.0 . .
C317 C318 H318 120.0 . .
C313 C318 H318 120.0 . .
C318 C317 C316 120.0 . .
C318 C317 H317 120.0 . .
C316 C317 H317 120.0 . .
C315 C316 C317 120.0 . .
C315 C316 H316 120.0 . .
C317 C316 H316 120.0 . .
C316 C315 C312 120.0 . .
C316 C315 H315 120.0 . .
C312 C315 H315 120.0 . .
N302 C319 C320 106(2) . .
N302 C319 H31A 110.5 . .
C320 C319 H31A 110.5 . .
N302 C319 H31B 110.5 . .
C320 C319 H31B 110.5 . .
H31A C319 H31B 108.6 . .
C321 C320 C319 115(3) . .
C321 C320 H32A 108.5 . .
C319 C320 H32A 108.5 . .
C321 C320 H32B 108.5 . .
C319 C320 H32B 108.5 . .
H32A C320 H32B 107.5 . .
C322 C321 C320 135(4) . .
C322 C321 H321 112.5 . .
C320 C321 H321 112.5 . .
C321 C322 C323 134(5) . .
C321 C322 H322 112.9 . .
C323 C322 H322 112.9 . .
C322 C323 C324 116(4) . .
C322 C323 H32C 108.3 . .
C324 C323 H32C 108.3 . .
C322 C323 H32D 108.3 . .
C324 C323 H32D 108.3 . .
H32C C323 H32D 107.4 . .
N314 C324 C323 109(4) . .
N314 C324 H32E 109.8 . .
C323 C324 H32E 109.8 . .
N314 C324 H32F 109.8 . .
C323 C324 H32F 109.8 . .
H32E C324 H32F 108.3 . .
C71A C70A C75A 107(3) . .
C71A C70A H70A 110.3 . .
C75A C70A H70A 110.3 . .
C71A C70A H70B 110.3 . .
C75A C70A H70B 110.3 . .
H70A C70A H70B 108.5 . .
C70A C71A C72A 111(4) . .
C70A C71A H71A 109.5 . .
C72A C71A H71A 109.5 . .
C70A C71A H71B 109.5 . .
C72A C71A H71B 109.5 . .
H71A C71A H71B 108.1 . .
C71A C72A C73A 113(4) . .
C71A C72A H72A 108.9 . .
C73A C72A H72A 108.9 . .
C71A C72A H72B 108.9 . .
C73A C72A H72B 108.9 . .
H72A C72A H72B 107.8 . .
C74A C73A C72A 107(3) . .
C74A C73A H73A 110.4 . .
C72A C73A H73A 110.4 . .
C74A C73A H73B 110.4 . .
C72A C73A H73B 110.4 . .
H73A C73A H73B 108.6 . .
C73A C74A C75A 111(4) . .
C73A C74A H74A 109.5 . .
C75A C74A H74A 109.5 . .
C73A C74A H74B 109.5 . .
C75A C74A H74B 109.5 . .
H74A C74A H74B 108.0 . .
C70A C75A C74A 112(4) . .
C70A C75A H75A 109.3 . .
C74A C75A H75A 109.3 . .
C70A C75A H75B 109.3 . .
C74A C75A H75B 109.3 . .
H75A C75A H75B 107.9 . .
C75B C70B C71B 116(4) . .
C75B C70B H70C 108.2 . .
C71B C70B H70C 108.2 . .
C75B C70B H70D 108.2 . .
C71B C70B H70D 108.2 . .
H70C C70B H70D 107.3 . .
C72B C71B C70B 104(4) . .
C72B C71B H71C 110.9 . .
C70B C71B H71C 110.9 . .
C72B C71B H71D 110.9 . .
C70B C71B H71D 110.9 . .
H71C C71B H71D 108.9 . .
C73B C72B C71B 110(4) . .
C73B C72B H72C 109.6 . .
C71B C72B H72C 109.6 . .
C73B C72B H72D 109.6 . .
C71B C72B H72D 109.6 . .
H72C C72B H72D 108.1 . .
C74B C73B C72B 112(4) . .
C74B C73B H73C 109.3 . .
C72B C73B H73C 109.3 . .
C74B C73B H73D 109.3 . .
C72B C73B H73D 109.3 . .
H73C C73B H73D 108.0 . .
C73B C74B C75B 106(4) . .
C73B C74B H74C 110.5 . .
C75B C74B H74C 110.5 . .
C73B C74B H74D 110.5 . .
C75B C74B H74D 110.5 . .
H74C C74B H74D 108.7 . .
C70B C75B C74B 114(4) . .
C70B C75B H75C 108.8 . .
C74B C75B H75C 108.8 . .
C70B C75B H75D 108.8 . .
C74B C75B H75D 108.8 . .
H75C C75B H75D 107.7 . .
C71C C70C C75C 109(3) . .
C71C C70C H70E 109.9 . .
C75C C70C H70E 109.9 . .
C71C C70C H70F 109.9 . .
C75C C70C H70F 109.9 . .
H70E C70C H70F 108.3 . .
C70C C71C C72C 112(3) . .
C70C C71C H71E 109.3 . .
C72C C71C H71E 109.3 . .
C70C C71C H71F 109.3 . .
C72C C71C H71F 109.3 . .
H71E C71C H71F 108.0 . .
C71C C72C C73C 114(4) . .
C71C C72C H72E 108.8 . .
C73C C72C H72E 108.8 . .
C71C C72C H72F 108.8 . .
C73C C72C H72F 108.8 . .
H72E C72C H72F 107.7 . .
C74C C73C C72C 110(3) . .
C74C C73C H73E 109.8 . .
C72C C73C H73E 109.8 . .
C74C C73C H73F 109.8 . .
C72C C73C H73F 109.8 . .
H73E C73C H73F 108.2 . .
C75C C74C C73C 109(3) . .
C75C C74C H74E 109.8 . .
C73C C74C H74E 109.8 . .
C75C C74C H74F 109.8 . .
C73C C74C H74F 109.8 . .
H74E C74C H74F 108.3 . .
C74C C75C C70C 112(4) . .
C74C C75C H75E 109.3 . .
C70C C75C H75E 109.3 . .
C74C C75C H75F 109.3 . .
C70C C75C H75F 109.3 . .
H75E C75C H75F 108.0 . .
C71D C70D C75D 109(4) . .
C71D C70D H70G 109.9 . .
C75D C70D H70G 109.9 . .
C71D C70D H70H 109.9 . .
C75D C70D H70H 109.9 . .
H70G C70D H70H 108.3 . .
C72D C71D C70D 110(3) . .
C72D C71D H71G 109.8 . .
C70D C71D H71G 109.8 . .
C72D C71D H71H 109.8 . .
C70D C71D H71H 109.8 . .
H71G C71D H71H 108.2 . .
C71D C72D C73D 109(3) . .
C71D C72D H72G 109.8 . .
C73D C72D H72G 109.8 . .
C71D C72D H72H 109.8 . .
C73D C72D H72H 109.8 . .
H72G C72D H72H 108.3 . .
C74D C73D C72D 110(4) . .
C74D C73D H73G 109.8 . .
C72D C73D H73G 109.8 . .
C74D C73D H73H 109.8 . .
C72D C73D H73H 109.8 . .
H73G C73D H73H 108.2 . .
C73D C74D C75D 108(3) . .
C73D C74D H74G 110.1 . .
C75D C74D H74G 110.1 . .
C73D C74D H74H 110.1 . .
C75D C74D H74H 110.1 . .
H74G C74D H74H 108.4 . .
C70D C75D C74D 111(4) . .
C70D C75D H75G 109.5 . .
C74D C75D H75G 109.5 . .
C70D C75D H75H 109.5 . .
C74D C75D H75H 109.5 . .
H75G C75D H75H 108.0 . .
C75F C70F C71F 118(4) . .
C75F C70F H70K 107.8 . .
C71F C70F H70K 107.8 . .
C75F C70F H70L 107.8 . .
C71F C70F H70L 107.8 . .
H70K C70F H70L 107.1 . .
C72F C71F C70F 112(3) . .
C72F C71F H71K 109.3 . .
C70F C71F H71K 109.3 . .
C72F C71F H71L 109.3 . .
C70F C71F H71L 109.3 . .
H71K C71F H71L 107.9 . .
C71F C72F C73F 112(3) . .
C71F C72F H72K 109.1 . .
C73F C72F H72K 109.1 . .
C71F C72F H72L 109.1 . .
C73F C72F H72L 109.1 . .
H72K C72F H72L 107.8 . .
C74F C73F C72F 112(4) . .
C74F C73F H73K 109.2 . .
C72F C73F H73K 109.2 . .
C74F C73F H73L 109.2 . .
C72F C73F H73L 109.2 . .
H73K C73F H73L 107.9 . .
C73F C74F C75F 110(4) . .
C73F C74F H74K 109.7 . .
C75F C74F H74K 109.7 . .
C73F C74F H74L 109.7 . .
C75F C74F H74L 109.7 . .
H74K C74F H74L 108.2 . .
C70F C75F C74F 113(3) . .
C70F C75F H75K 109.1 . .
C74F C75F H75K 109.1 . .
C70F C75F H75L 109.1 . .
C74F C75F H75L 109.1 . .
H75K C75F H75L 107.8 . .
C71G C70G C75G 104(3) . .
C71G C70G H70M 111.0 . .
C75G C70G H70M 111.0 . .
C71G C70G H70N 111.0 . .
C75G C70G H70N 111.0 . .
H70M C70G H70N 109.0 . .
C70G C71G C72G 103(3) . .
C70G C71G H71M 111.1 . .
C72G C71G H71M 111.1 . .
C70G C71G H71N 111.1 . .
C72G C71G H71N 111.1 . .
H71M C71G H71N 109.1 . .
C73G C72G C71G 108(3) . .
C73G C72G H72M 110.2 . .
C71G C72G H72M 110.2 . .
C73G C72G H72N 110.2 . .
C71G C72G H72N 110.2 . .
H72M C72G H72N 108.5 . .
C72G C73G C74G 107(4) . .
C72G C73G H73M 110.3 . .
C74G C73G H73M 110.3 . .
C72G C73G H73N 110.3 . .
C74G C73G H73N 110.3 . .
H73M C73G H73N 108.6 . .
C73G C74G C75G 104(4) . .
C73G C74G H74M 110.9 . .
C75G C74G H74M 110.9 . .
C73G C74G H74N 110.9 . .
C75G C74G H74N 110.9 . .
H74M C74G H74N 108.9 . .
C70G C75G C74G 108(3) . .
C70G C75G H75M 110.0 . .
C74G C75G H75M 110.0 . .
C70G C75G H75N 110.0 . .
C74G C75G H75N 110.0 . .
H75M C75G H75N 108.4 . .
C75H C70H C71H 108(3) . .
C75H C70H H70O 110.1 . .
C71H C70H H70O 110.1 . .
C75H C70H H70P 110.1 . .
C71H C70H H70P 110.1 . .
H70O C70H H70P 108.4 . .
C72H C71H C70H 107(3) . .
C72H C71H H71O 110.3 . .
C70H C71H H71O 110.3 . .
C72H C71H H71P 110.3 . .
C70H C71H H71P 110.3 . .
H71O C71H H71P 108.6 . .
C71H C72H C73H 109(4) . .
C71H C72H H72O 109.9 . .
C73H C72H H72O 109.9 . .
C71H C72H H72P 109.9 . .
C73H C72H H72P 109.9 . .
H72O C72H H72P 108.3 . .
C74H C73H C72H 109(3) . .
C74H C73H H73O 109.9 . .
C72H C73H H73O 109.9 . .
C74H C73H H73P 109.9 . .
C72H C73H H73P 109.9 . .
H73O C73H H73P 108.3 . .
C73H C74H C75H 109(4) . .
C73H C74H H74O 109.9 . .
C75H C74H H74O 109.9 . .
C73H C74H H74P 109.9 . .
C75H C74H H74P 109.9 . .
H74O C74H H74P 108.3 . .
C74H C75H C70H 112(4) . .
C74H C75H H75O 109.2 . .
C70H C75H H75O 109.2 . .
C74H C75H H75P 109.2 . .
C70H C75H H75P 109.2 . .
H75O C75H H75P 107.9 . .
C75I C70I C71I 107(4) . .
C75I C70I H70Q 110.2 . .
C71I C70I H70Q 110.2 . .
C75I C70I H70R 110.2 . .
C71I C70I H70R 110.2 . .
H70Q C70I H70R 108.5 . .
C72I C71I C70I 113(4) . .
C72I C71I H71Q 109.1 . .
C70I C71I H71Q 109.1 . .
C72I C71I H71R 109.1 . .
C70I C71I H71R 109.1 . .
H71Q C71I H71R 107.8 . .
C71I C72I C73I 106(3) . .
C71I C72I H72Q 110.5 . .
C73I C72I H72Q 110.5 . .
C71I C72I H72R 110.5 . .
C73I C72I H72R 110.5 . .
H72Q C72I H72R 108.7 . .
C72I C73I C74I 109(3) . .
C72I C73I H73Q 110.0 . .
C74I C73I H73Q 110.0 . .
C72I C73I H73R 110.0 . .
C74I C73I H73R 110.0 . .
H73Q C73I H73R 108.3 . .
C75I C74I C73I 113(4) . .
C75I C74I H74Q 109.0 . .
C73I C74I H74Q 109.0 . .
C75I C74I H74R 109.0 . .
C73I C74I H74R 109.0 . .
H74Q C74I H74R 107.8 . .
C74I C75I C70I 108(3) . .
C74I C75I H75Q 110.2 . .
C70I C75I H75Q 110.2 . .
C74I C75I H75R 110.2 . .
C70I C75I H75R 110.2 . .
H75Q C75I H75R 108.5 . .
C71J C70J C75J 109(4) . .
C71J C70J H70S 109.8 . .
C75J C70J H70S 109.8 . .
C71J C70J H70T 109.8 . .
C75J C70J H70T 109.8 . .
H70S C70J H70T 108.2 . .
C70J C71J C72J 108(4) . .
C70J C71J H71S 110.2 . .
C72J C71J H71S 110.2 . .
C70J C71J H71T 110.2 . .
C72J C71J H71T 110.2 . .
H71S C71J H71T 108.5 . .
C73J C72J C71J 108(3) . .
C73J C72J H72S 110.0 . .
C71J C72J H72S 110.0 . .
C73J C72J H72T 110.0 . .
C71J C72J H72T 110.0 . .
H72S C72J H72T 108.4 . .
C72J C73J C74J 110(4) . .
C72J C73J H73S 109.6 . .
C74J C73J H73S 109.6 . .
C72J C73J H73T 109.6 . .
C74J C73J H73T 109.6 . .
H73S C73J H73T 108.1 . .
C75J C74J C73J 109(4) . .
C75J C74J H74S 109.9 . .
C73J C74J H74S 109.9 . .
C75J C74J H74T 109.9 . .
C73J C74J H74T 109.9 . .
H74S C74J H74T 108.3 . .
C70J C75J C74J 108(3) . .
C70J C75J H75S 110.1 . .
C74J C75J H75S 110.1 . .
C70J C75J H75T 110.1 . .
C74J C75J H75T 110.1 . .
H75S C75J H75T 108.4 . .
C75K C70K C71K 115(3) . .
C75K C70K H70U 108.6 . .
C71K C70K H70U 108.6 . .
C75K C70K H70V 108.6 . .
C71K C70K H70V 108.6 . .
H70U C70K H70V 107.6 . .
C70K C71K C72K 109(2) . .
C70K C71K H71U 109.8 . .
C72K C71K H71U 109.8 . .
C70K C71K H71V 109.8 . .
C72K C71K H71V 109.8 . .
H71U C71K H71V 108.2 . .
C71K C72K C73K 106(3) . .
C71K C72K H72U 110.5 . .
C73K C72K H72U 110.5 . .
C71K C72K H72V 110.5 . .
C73K C72K H72V 110.5 . .
H72U C72K H72V 108.7 . .
C74K C73K C72K 112(3) . .
C74K C73K H73U 109.2 . .
C72K C73K H73U 109.2 . .
C74K C73K H73V 109.2 . .
C72K C73K H73V 109.2 . .
H73U C73K H73V 107.9 . .
C73K C74K C75K 111(3) . .
C73K C74K H74U 109.4 . .
C75K C74K H74U 109.4 . .
C73K C74K H74V 109.4 . .
C75K C74K H74V 109.4 . .
H74U C74K H74V 108.0 . .
C70K C75K C74K 111(3) . .
C70K C75K H75U 109.5 . .
C74K C75K H75U 109.5 . .
C70K C75K H75V 109.5 . .
C74K C75K H75V 109.5 . .
H75U C75K H75V 108.1 . .
C75L C70L C71L 108(4) . .
C75L C70L H70W 110.1 . .
C71L C70L H70W 110.1 . .
C75L C70L H70X 110.1 . .
C71L C70L H70X 110.1 . .
H70W C70L H70X 108.5 . .
C70L C71L C72L 110(3) . .
C70L C71L H71W 109.7 . .
C72L C71L H71W 109.7 . .
C70L C71L H71X 109.7 . .
C72L C71L H71X 109.7 . .
H71W C71L H71X 108.2 . .
C73L C72L C71L 111(4) . .
C73L C72L H72W 109.4 . .
C71L C72L H72W 109.4 . .
C73L C72L H72X 109.4 . .
C71L C72L H72X 109.4 . .
H72W C72L H72X 108.0 . .
C74L C73L C72L 112(4) . .
C74L C73L H73W 109.1 . .
C72L C73L H73W 109.1 . .
C74L C73L H73X 109.1 . .
C72L C73L H73X 109.1 . .
H73W C73L H73X 107.9 . .
C73L C74L C75L 108(3) . .
C73L C74L H74W 110.1 . .
C75L C74L H74W 110.1 . .
C73L C74L H74X 110.1 . .
C75L C74L H74X 110.1 . .
H74W C74L H74X 108.4 . .
C70L C75L C74L 112(4) . .
C70L C75L H75W 109.2 . .
C74L C75L H75W 109.2 . .
C70L C75L H75X 109.2 . .
C74L C75L H75X 109.2 . .
H75W C75L H75X 107.9 . .
C51A C50A C51A 118(3) 2_756 .
C51A C50A H50A 107.8 2_756 .
C51A C50A H50A 107.8 . .
C51A C50A H50B 107.8 2_756 .
C51A C50A H50B 107.8 . .
H50A C50A H50B 107.1 . .
C50A C51A C52A 113(2) . .
C50A C51A H51A 109.1 . .
C52A C51A H51A 109.1 . .
C50A C51A H51B 109.1 . .
C52A C51A H51B 109.1 . .
H51A C51A H51B 107.8 . .
C53A C52A C51A 112(2) . .
C53A C52A H52A 109.3 . .
C51A C52A H52A 109.3 . .
C53A C52A H52B 109.3 . .
C51A C52A H52B 109.3 . .
H52A C52A H52B 107.9 . .
C52A C53A C52A 120(4) 2_756 .
C52A C53A H53A 107.4 2_756 .
C52A C53A H53A 107.4 . .
C52A C53A H53B 107.4 2_756 .
C52A C53A H53B 107.4 . .
H53A C53A H53B 107.0 . .
C51B C50B C55B 106(4) . .
C51B C50B H50C 110.6 . .
C55B C50B H50C 110.6 . .
C51B C50B H50D 110.6 . .
C55B C50B H50D 110.6 . .
H50C C50B H50D 108.7 . .
C52B C51B C50B 115(4) . .
C52B C51B H51C 108.4 . .
C50B C51B H51C 108.4 . .
C52B C51B H51D 108.4 . .
C50B C51B H51D 108.4 . .
H51C C51B H51D 107.5 . .
C51B C52B C53B 115(4) . .
C51B C52B H52C 108.6 . .
C53B C52B H52C 108.6 . .
C51B C52B H52D 108.6 . .
C53B C52B H52D 108.6 . .
H52C C52B H52D 107.6 . .
C52B C53B C54B 106(4) . .
C52B C53B H53C 110.5 . .
C54B C53B H53C 110.5 . .
C52B C53B H53D 110.5 . .
C54B C53B H53D 110.5 . .
H53C C53B H53D 108.7 . .
C53B C54B C55B 110(4) . .
C53B C54B H54A 109.7 . .
C55B C54B H54A 109.7 . .
C53B C54B H54B 109.7 . .
C55B C54B H54B 109.7 . .
H54A C54B H54B 108.2 . .
C50B C55B C54B 104(4) . .
C50B C55B H55A 110.9 . .
C54B C55B H55A 110.9 . .
C50B C55B H55B 110.9 . .
C54B C55B H55B 110.9 . .
H55A C55B H55B 108.9 . .
C41A C40A C45A 117(3) . .
C41A C40A H40A 108.1 . .
C45A C40A H40A 108.1 . .
C41A C40A H40B 108.1 . .
C45A C40A H40B 108.1 . .
H40A C40A H40B 107.3 . .
C40A C41A C42A 108(3) . .
C40A C41A H41A 110.1 . .
C42A C41A H41A 110.1 . .
C40A C41A H41B 110.1 . .
C42A C41A H41B 110.1 . .
H41A C41A H41B 108.4 . .
C43A C42A C41A 104(3) . .
C43A C42A H42A 111.0 . .
C41A C42A H42A 111.0 . .
C43A C42A H42B 111.0 . .
C41A C42A H42B 111.0 . .
H42A C42A H42B 109.0 . .
C44A C43A C42A 108(4) . .
C44A C43A H43A 110.1 . .
C42A C43A H43A 110.1 . .
C44A C43A H43B 110.1 . .
C42A C43A H43B 110.1 . .
H43A C43A H43B 108.4 . .
C45A C44A C43A 109(3) . .
C45A C44A H44A 109.9 . .
C43A C44A H44A 109.9 . .
C45A C44A H44B 109.9 . .
C43A C44A H44B 109.9 . .
H44A C44A H44B 108.3 . .
C44A C45A C40A 108(3) . .
C44A C45A H45A 110.1 . .
C40A C45A H45A 110.1 . .
C44A C45A H45B 110.1 . .
C40A C45A H45B 110.1 . .
H45A C45A H45B 108.4 . .
C45B C40B C41B 109(3) . .
C45B C40B H40C 109.8 . .
C41B C40B H40C 109.8 . .
C45B C40B H40D 109.8 . .
C41B C40B H40D 109.8 . .
H40C C40B H40D 108.2 . .
C40B C41B C42B 105(3) . .
C40B C41B H41C 110.7 . .
C42B C41B H41C 110.7 . .
C40B C41B H41D 110.7 . .
C42B C41B H41D 110.7 . .
H41C C41B H41D 108.8 . .
C43B C42B C41B 108(3) . .
C43B C42B H42C 110.0 . .
C41B C42B H42C 110.0 . .
C43B C42B H42D 110.0 . .
C41B C42B H42D 110.0 . .
H42C C42B H42D 108.4 . .
C42B C43B C44B 113(3) . .
C42B C43B H43C 109.0 . .
C44B C43B H43C 109.0 . .
C42B C43B H43D 109.0 . .
C44B C43B H43D 109.0 . .
H43C C43B H43D 107.8 . .
C45B C44B C43B 103(3) . .
C45B C44B H44C 111.2 . .
C43B C44B H44C 111.2 . .
C45B C44B H44D 111.2 . .
C43B C44B H44D 111.2 . .
H44C C44B H44D 109.2 . .
C40B C45B C44B 110(3) . .
C40B C45B H45C 109.6 . .
C44B C45B H45C 109.6 . .
C40B C45B H45D 109.6 . .
C44B C45B H45D 109.6 . .
H45C C45B H45D 108.1 . .
C65A C60A C61A 105(3) . .
C65A C60A H60A 110.8 . .
C61A C60A H60A 110.8 . .
C65A C60A H60B 110.8 . .
C61A C60A H60B 110.8 . .
H60A C60A H60B 108.8 . .
C62A C61A C60A 106(4) . .
C62A C61A H61A 110.5 . .
C60A C61A H61A 110.5 . .
C62A C61A H61B 110.5 . .
C60A C61A H61B 110.5 . .
H61A C61A H61B 108.7 . .
C63A C62A C61A 107(3) . .
C63A C62A H62A 110.4 . .
C61A C62A H62A 110.4 . .
C63A C62A H62B 110.4 . .
C61A C62A H62B 110.4 . .
H62A C62A H62B 108.6 . .
C62A C63A C64A 107(4) . .
C62A C63A H63A 110.4 . .
C64A C63A H63A 110.4 . .
C62A C63A H63B 110.4 . .
C64A C63A H63B 110.4 . .
H63A C63A H63B 108.6 . .
C65A C64A C63A 107(4) . .
C65A C64A H64A 110.3 . .
C63A C64A H64A 110.3 . .
C65A C64A H64B 110.3 . .
C63A C64A H64B 110.3 . .
H64A C64A H64B 108.5 . .
C64A C65A C60A 108(3) . .
C64A C65A H65A 110.2 . .
C60A C65A H65A 110.2 . .
C64A C65A H65B 110.2 . .
C60A C65A H65B 110.2 . .
H65A C65A H65B 108.5 . .
C65B C60B C61B 106(3) . .
C65B C60B H60C 110.6 . .
C61B C60B H60C 110.6 . .
C65B C60B H60D 110.6 . .
C61B C60B H60D 110.6 . .
H60C C60B H60D 108.8 . .
C60B C61B C62B 108(4) . .
C60B C61B H61C 110.1 . .
C62B C61B H61C 110.1 . .
C60B C61B H61D 110.1 . .
C62B C61B H61D 110.1 . .
H61C C61B H61D 108.4 . .
C61B C62B C63B 104(3) . .
C61B C62B H62C 111.0 . .
C63B C62B H62C 111.0 . .
C61B C62B H62D 111.0 . .
C63B C62B H62D 111.0 . .
H62C C62B H62D 109.0 . .
C64B C63B C62B 105(3) . .
C64B C63B H63C 110.8 . .
C62B C63B H63C 110.8 . .
C64B C63B H63D 110.8 . .
C62B C63B H63D 110.8 . .
H63C C63B H63D 108.9 . .
C65B C64B C63B 107(4) . .
C65B C64B H64C 110.2 . .
C63B C64B H64C 110.2 . .
C65B C64B H64D 110.2 . .
C63B C64B H64D 110.2 . .
H64C C64B H64D 108.5 . .
C60B C65B C64B 104(3) . .
C60B C65B H65C 110.9 . .
C64B C65B H65C 110.9 . .
C60B C65B H65D 110.9 . .
C64B C65B H65D 110.9 . .
H65C C65B H65D 108.9 . .

loop_
_geom_bond_atom_site_label_1
_geom_bond_atom_site_label_2
_geom_bond_distance
_geom_bond_site_symmetry_2
Zn1A N101 2.082(17) .
Zn1A N161 2.085(14) 3_455
Zn1A I12A 2.520(5) .
Zn1A I11A 2.524(4) .
Zn1B N101 1.88(3) .
Zn1B N161 2.09(3) 3_455
Zn1B I11B 2.42(2) .
Zn1B I12B 2.52(2) .
Zn2A N141 1.996(15) .
Zn2A N111 2.060(18) .
Zn2A I22A 2.449(10) .
Zn2A I21A 2.598(12) .
Zn2B N111 2.12(2) .
Zn2B N141 2.183(16) .
Zn2B I21B 2.381(15) .
Zn2B I22B 2.448(17) .
Zn3A N201 2.123(16) .
Zn3A N151 2.141(15) .
Zn3A I31A 2.501(10) .
Zn3A I32A 2.502(9) .
Zn3B N151 1.85(2) .
Zn3B N201 2.10(2) .
Zn3B I32B 2.55(3) .
Zn3B I31B 2.57(2) .
Zn4A N241 2.066(14) .
Zn4A N211 2.109(17) .
Zn4A I41A 2.538(8) .
Zn4A I42A 2.538(7) .
Zn4B N211 2.13(3) .
Zn4B N241 2.15(3) .
Zn4B I42B 2.48(3) .
Zn4B I41B 2.49(2) .
Zn5 N121 2.070(13) 3_546
Zn5 N251 2.089(11) .
Zn5 I51B 2.407(12) .
Zn5 I52A 2.515(7) .
Zn5 I52B 2.524(9) .
Zn5 I51A 2.648(13) .
Zn6A N261 2.115(18) .
Zn6A N221 2.182(18) 3_445
Zn6A I62A 2.431(12) .
Zn6A I61A 2.447(19) .
Zn6B N221 1.950(17) 3_445
Zn6B N261 2.003(16) .
Zn6B I62B 2.565(14) .
Zn6B I61B 2.577(19) .
N101 C106 1.36(3) .
N101 C102 1.39(2) .
C102 C103 1.32(3) .
C102 H102 0.9500 .
C103 C104 1.38(3) .
C103 H103 0.9500 .
C104 C105 1.31(3) .
C104 C131 1.47(3) .
C105 C106 1.28(3) .
C105 H105 0.9500 .
C106 H106 0.9500 .
N111 C116 1.27(3) .
N111 C112 1.28(2) .
C112 C113 1.39(2) .
C112 H112 0.9500 .
C113 C114 1.34(3) .
C113 H113 0.9500 .
C114 C115 1.41(2) .
C114 C133 1.43(2) .
C115 C116 1.39(3) .
C115 H115 0.9500 .
C116 H116 0.9500 .
N121 C126 1.35(2) .
N121 C122 1.36(2) .
N121 Zn5 2.070(13) 3_454
C122 C123 1.39(3) .
C122 H122 0.9500 .
C123 C124 1.36(2) .
C123 H123 0.9500 .
C124 C125 1.35(2) .
C124 C135 1.48(2) .
C125 C126 1.40(2) .
C125 H125 0.9500 .
C126 H126 0.9500 .
C131 N132 1.32(2) .
C131 N136 1.33(2) .
N132 C133 1.37(2) .
C133 N134 1.35(2) .
N134 C135 1.36(2) .
C135 N136 1.29(2) .
N141 C142 1.34(2) .
N141 C146 1.36(2) .
C142 C143 1.37(2) .
C142 H142 0.9500 .
C143 C144 1.40(2) .
C143 H143 0.9500 .
C144 C145 1.36(2) .
C144 C171 1.46(2) .
C145 C146 1.37(2) .
C145 H145 0.9500 .
C146 H146 0.9500 .
N151 C152 1.33(2) .
N151 C156 1.38(3) .
C152 C153 1.37(2) .
C152 H152 0.9500 .
C153 C154 1.36(2) .
C153 H153 0.9500 .
C154 C155 1.40(2) .
C154 C173 1.44(2) .
C155 C156 1.38(3) .
C155 H155 0.9500 .
C156 H156 0.9500 .
N161 C162 1.35(2) .
N161 C166 1.35(2) .
N161 Zn1A 2.085(14) 3_545
N161 Zn1B 2.09(3) 3_545
C162 C163 1.37(2) .
C162 H162 0.9500 .
C163 C164 1.37(2) .
C163 H163 0.9500 .
C164 C165 1.37(2) .
C164 C175 1.49(2) .
C165 C166 1.37(3) .
C165 H165 0.9500 .
C166 H166 0.9500 .
C171 N176 1.33(2) .
C171 N172 1.361(17) .
N172 C173 1.349(19) .
C173 N174 1.38(2) .
N174 C175 1.28(2) .
C175 N176 1.35(2) .
N201 C202 1.21(3) .
N201 C206 1.31(2) .
C202 C203 1.41(4) .
C202 H202 0.9500 .
C203 C204 1.35(3) .
C203 H203 0.9500 .
C204 C205 1.37(2) .
C204 C231 1.51(2) .
C205 C206 1.39(2) .
C205 H205 0.9500 .
C206 H206 0.9500 .
N211 C212 1.20(3) .
N211 C216 1.26(3) .
C212 C213 1.46(4) .
C212 H212 0.9500 .
C213 C214 1.36(3) .
C213 H213 0.9500 .
C214 C215 1.36(2) .
C214 C233 1.46(2) .
C215 C216 1.39(3) .
C215 H215 0.9500 .
C216 H216 0.9500 .
N221 C226 1.27(3) .
N221 C222 1.35(2) .
N221 Zn6B 1.950(17) 3
N221 Zn6A 2.182(18) 3
C222 C223 1.38(2) .
C222 H222 0.9500 .
C223 C224 1.39(2) .
C223 H223 0.9500 .
C224 C225 1.33(2) .
C224 C235 1.513(19) .
C225 C226 1.45(3) .
C225 H225 0.9500 .
C226 H226 0.9500 .
C231 N236 1.31(2) .
C231 N232 1.38(2) .
N232 C233 1.33(2) .
C233 N234 1.36(2) .
N234 C235 1.28(2) .
C235 N236 1.338(19) .
N241 C242 1.28(2) .
N241 C246 1.32(2) .
C242 C243 1.42(2) .
C242 H242 0.9500 .
C243 C244 1.38(2) .
C243 H243 0.9500 .
C244 C245 1.37(2) .
C244 C271 1.504(18) .
C245 C246 1.38(2) .
C245 H245 0.9500 .
C246 H246 0.9500 .
N251 C252 1.28(2) .
N251 C256 1.341(17) .
C252 C253 1.38(2) .
C252 H252 0.9500 .
C253 C254 1.34(2) .
C253 H253 0.9500 .
C254 C255 1.40(2) .
C254 C273 1.500(17) .
C255 C256 1.359(19) .
C255 H255 0.9500 .
C256 H256 0.9500 .
N261 C266 1.29(2) .
N261 C262 1.329(18) .
C262 C263 1.35(2) .
C262 H262 0.9500 .
C263 C264 1.36(2) .
C263 H263 0.9500 .
C264 C265 1.40(2) .
C264 C275 1.507(17) .
C265 C266 1.40(2) .
C265 H265 0.9500 .
C266 H266 0.9500 .
C271 N276 1.309(17) .
C271 N272 1.347(17) .
N272 C273 1.316(18) .
C273 N274 1.305(17) .
N274 C275 1.327(16) .
C275 N276 1.327(18) .
C301 N305 1.24(4) .
C301 N302 1.38(4) .
C301 C310 1.49(4) .
N302 C319 1.47(4) .
N302 C303 1.50(4) .
N305 C304 1.50(5) .
C303 C309 1.22(5) .
C303 C304 1.30(5) .
C304 C306 1.29(5) .
C306 C307 1.44(6) .
C306 H306 0.9500 .
C307 C308 1.39(6) .
C307 H307 0.9500 .
C308 C309 1.45(5) .
C308 H308 0.9500 .
C309 H309 0.9500 .
C310 N314 1.39(5) .
C310 N311 1.43(5) .
N311 C312 1.39(4) .
N314 C324 1.39(5) .
N314 C313 1.40(4) .
C312 C313 1.3900 .
C312 C315 1.3900 .
C313 C318 1.3900 .
C318 C317 1.3900 .
C318 H318 0.9500 .
C317 C316 1.3900 .
C317 H317 0.9500 .
C316 C315 1.3900 .
C316 H316 0.9500 .
C315 H315 0.9500 .
C319 C320 1.60(5) .
C319 H31A 0.9900 .
C319 H31B 0.9900 .
C320 C321 1.47(5) .
C320 H32A 0.9900 .
C320 H32B 0.9900 .
C321 C322 1.09(5) .
C321 H321 0.9500 .
C322 C323 1.43(6) .
C322 H322 0.9500 .
C323 C324 1.52(6) .
C323 H32C 0.9900 .
C323 H32D 0.9900 .
C324 H32E 0.9900 .
C324 H32F 0.9900 .
C70A C71A 1.54(3) .
C70A C75A 1.54(3) .
C70A H70A 0.9900 .
C70A H70B 0.9900 .
C71A C72A 1.54(3) .
C71A H71A 0.9900 .
C71A H71B 0.9900 .
C72A C73A 1.54(3) .
C72A H72A 0.9900 .
C72A H72B 0.9900 .
C73A C74A 1.54(3) .
C73A H73A 0.9900 .
C73A H73B 0.9900 .
C74A C75A 1.55(3) .
C74A H74A 0.9900 .
C74A H74B 0.9900 .
C75A H75A 0.9900 .
C75A H75B 0.9900 .
C70B C75B 1.54(3) .
C70B C71B 1.56(3) .
C70B H70C 0.9900 .
C70B H70D 0.9900 .
C71B C72B 1.54(3) .
C71B H71C 0.9900 .
C71B H71D 0.9900 .
C72B C73B 1.54(3) .
C72B H72C 0.9900 .
C72B H72D 0.9900 .
C73B C74B 1.52(3) .
C73B H73C 0.9900 .
C73B H73D 0.9900 .
C74B C75B 1.55(3) .
C74B H74C 0.9900 .
C74B H74D 0.9900 .
C75B H75C 0.9900 .
C75B H75D 0.9900 .
C70C C71C 1.52(3) .
C70C C75C 1.53(3) .
C70C H70E 0.9900 .
C70C H70F 0.9900 .
C71C C72C 1.52(3) .
C71C H71E 0.9900 .
C71C H71F 0.9900 .
C72C C73C 1.53(3) .
C72C H72E 0.9900 .
C72C H72F 0.9900 .
C73C C74C 1.53(3) .
C73C H73E 0.9900 .
C73C H73F 0.9900 .
C74C C75C 1.52(3) .
C74C H74E 0.9900 .
C74C H74F 0.9900 .
C75C H75E 0.9900 .
C75C H75F 0.9900 .
C70D C71D 1.54(3) .
C70D C75D 1.54(3) .
C70D H70G 0.9900 .
C70D H70H 0.9900 .
C71D C72D 1.52(3) .
C71D H71G 0.9900 .
C71D H71H 0.9900 .
C72D C73D 1.53(3) .
C72D H72G 0.9900 .
C72D H72H 0.9900 .
C73D C74D 1.52(3) .
C73D H73G 0.9900 .
C73D H73H 0.9900 .
C74D C75D 1.54(3) .
C74D H74G 0.9900 .
C74D H74H 0.9900 .
C75D H75G 0.9900 .
C75D H75H 0.9900 .
C70F C75F 1.52(3) .
C70F C71F 1.53(3) .
C70F H70K 0.9900 .
C70F H70L 0.9900 .
C71F C72F 1.53(3) .
C71F H71K 0.9900 .
C71F H71L 0.9900 .
C72F C73F 1.53(3) .
C72F H72K 0.9900 .
C72F H72L 0.9900 .
C73F C74F 1.53(3) .
C73F H73K 0.9900 .
C73F H73L 0.9900 .
C74F C75F 1.54(3) .
C74F H74K 0.9900 .
C74F H74L 0.9900 .
C75F H75K 0.9900 .
C75F H75L 0.9900 .
C70G C71G 1.55(3) .
C70G C75G 1.55(3) .
C70G H70M 0.9900 .
C70G H70N 0.9900 .
C71G C72G 1.55(3) .
C71G H71M 0.9900 .
C71G H71N 0.9900 .
C72G C73G 1.55(3) .
C72G H72M 0.9900 .
C72G H72N 0.9900 .
C73G C74G 1.55(3) .
C73G H73M 0.9900 .
C73G H73N 0.9900 .
C74G C75G 1.55(3) .
C74G H74M 0.9900 .
C74G H74N 0.9900 .
C75G H75M 0.9900 .
C75G H75N 0.9900 .
C70H C75H 1.53(3) .
C70H C71H 1.56(3) .
C70H H70O 0.9900 .
C70H H70P 0.9900 .
C71H C72H 1.53(3) .
C71H H71O 0.9900 .
C71H H71P 0.9900 .
C72H C73H 1.54(3) .
C72H H72O 0.9900 .
C72H H72P 0.9900 .
C73H C74H 1.52(3) .
C73H H73O 0.9900 .
C73H H73P 0.9900 .
C74H C75H 1.53(3) .
C74H H74O 0.9900 .
C74H H74P 0.9900 .
C75H H75O 0.9900 .
C75H H75P 0.9900 .
C70I C75I 1.54(3) .
C70I C71I 1.54(3) .
C70I H70Q 0.9900 .
C70I H70R 0.9900 .
C71I C72I 1.54(3) .
C71I H71Q 0.9900 .
C71I H71R 0.9900 .
C72I C73I 1.54(3) .
C72I H72Q 0.9900 .
C72I H72R 0.9900 .
C73I C74I 1.55(3) .
C73I H73Q 0.9900 .
C73I H73R 0.9900 .
C74I C75I 1.53(3) .
C74I H74Q 0.9900 .
C74I H74R 0.9900 .
C75I H75Q 0.9900 .
C75I H75R 0.9900 .
C70J C71J 1.54(3) .
C70J C75J 1.54(3) .
C70J H70S 0.9900 .
C70J H70T 0.9900 .
C71J C72J 1.55(3) .
C71J H71S 0.9900 .
C71J H71T 0.9900 .
C72J C73J 1.54(3) .
C72J H72S 0.9900 .
C72J H72T 0.9900 .
C73J C74J 1.55(3) .
C73J H73S 0.9900 .
C73J H73T 0.9900 .
C74J C75J 1.54(3) .
C74J H74S 0.9900 .
C74J H74T 0.9900 .
C75J H75S 0.9900 .
C75J H75T 0.9900 .
C70K C75K 1.52(3) .
C70K C71K 1.53(3) .
C70K H70U 0.9900 .
C70K H70V 0.9900 .
C71K C72K 1.53(3) .
C71K H71U 0.9900 .
C71K H71V 0.9900 .
C72K C73K 1.57(3) .
C72K H72U 0.9900 .
C72K H72V 0.9900 .
C73K C74K 1.53(3) .
C73K H73U 0.9900 .
C73K H73V 0.9900 .
C74K C75K 1.56(3) .
C74K H74U 0.9900 .
C74K H74V 0.9900 .
C75K H75U 0.9900 .
C75K H75V 0.9900 .
C70L C75L 1.53(3) .
C70L C71L 1.53(3) .
C70L H70W 0.9900 .
C70L H70X 0.9900 .
C71L C72L 1.55(3) .
C71L H71W 0.9900 .
C71L H71X 0.9900 .
C72L C73L 1.54(3) .
C72L H72W 0.9900 .
C72L H72X 0.9900 .
C73L C74L 1.54(3) .
C73L H73W 0.9900 .
C73L H73X 0.9900 .
C74L C75L 1.56(3) .
C74L H74W 0.9900 .
C74L H74X 0.9900 .
C75L H75W 0.9900 .
C75L H75X 0.9900 .
C50A C51A 1.514(19) 2_756
C50A C51A 1.514(19) .
C50A H50A 0.9900 .
C50A H50B 0.9900 .
C51A C52A 1.52(2) .
C51A H51A 0.9900 .
C51A H51B 0.9900 .
C52A C53A 1.507(19) .
C52A H52A 0.9900 .
C52A H52B 0.9900 .
C53A C52A 1.507(19) 2_756
C53A H53A 0.9900 .
C53A H53B 0.9900 .
C50B C51B 1.52(3) .
C50B C55B 1.53(3) .
C50B H50C 0.9900 .
C50B H50D 0.9900 .
C51B C52B 1.51(3) .
C51B H51C 0.9900 .
C51B H51D 0.9900 .
C52B C53B 1.51(3) .
C52B H52C 0.9900 .
C52B H52D 0.9900 .
C53B C54B 1.54(3) .
C53B H53C 0.9900 .
C53B H53D 0.9900 .
C54B C55B 1.55(3) .
C54B H54A 0.9900 .
C54B H54B 0.9900 .
C55B H55A 0.9900 .
C55B H55B 0.9900 .
C40A C41A 1.54(3) .
C40A C45A 1.54(3) .
C40A H40A 0.9900 .
C40A H40B 0.9900 .
C41A C42A 1.57(3) .
C41A H41A 0.9900 .
C41A H41B 0.9900 .
C42A C43A 1.54(3) .
C42A H42A 0.9900 .
C42A H42B 0.9900 .
C43A C44A 1.54(3) .
C43A H43A 0.9900 .
C43A H43B 0.9900 .
C44A C45A 1.53(3) .
C44A H44A 0.9900 .
C44A H44B 0.9900 .
C45A H45A 0.9900 .
C45A H45B 0.9900 .
C40B C45B 1.54(3) .
C40B C41B 1.55(3) .
C40B H40C 0.9900 .
C40B H40D 0.9900 .
C41B C42B 1.57(3) .
C41B H41C 0.9900 .
C41B H41D 0.9900 .
C42B C43B 1.51(3) .
C42B H42C 0.9900 .
C42B H42D 0.9900 .
C43B C44B 1.55(3) .
C43B H43C 0.9900 .
C43B H43D 0.9900 .
C44B C45B 1.54(3) .
C44B H44C 0.9900 .
C44B H44D 0.9900 .
C45B H45C 0.9900 .
C45B H45D 0.9900 .
C60A C65A 1.55(3) .
C60A C61A 1.57(3) .
C60A H60A 0.9900 .
C60A H60B 0.9900 .
C61A C62A 1.56(3) .
C61A H61A 0.9900 .
C61A H61B 0.9900 .
C62A C63A 1.55(3) .
C62A H62A 0.9900 .
C62A H62B 0.9900 .
C63A C64A 1.56(3) .
C63A H63A 0.9900 .
C63A H63B 0.9900 .
C64A C65A 1.55(3) .
C64A H64A 0.9900 .
C64A H64B 0.9900 .
C65A H65A 0.9900 .
C65A H65B 0.9900 .
C60B C65B 1.54(3) .
C60B C61B 1.54(3) .
C60B H60C 0.9900 .
C60B H60D 0.9900 .
C61B C62B 1.56(3) .
C61B H61C 0.9900 .
C61B H61D 0.9900 .
C62B C63B 1.56(3) .
C62B H62C 0.9900 .
C62B H62D 0.9900 .
C63B C64B 1.56(3) .
C63B H63C 0.9900 .
C63B H63D 0.9900 .
C64B C65B 1.56(3) .
C64B H64C 0.9900 .
C64B H64D 0.9900 .
C65B H65C 0.9900 .
C65B H65D 0.9900 .

loop_
_geom_hbond_atom_site_label_D
_geom_hbond_atom_site_label_H
_geom_hbond_atom_site_label_A
_geom_hbond_distance_DH
_geom_hbond_distance_HA
_geom_hbond_distance_DA
_geom_hbond_angle_DHA
_geom_hbond_site_symmetry_A
C102 H102 I11A 0.95 3.18 3.79(2) 123.4 .
C102 H102 I11B 0.95 3.14 3.77(3) 125.5 .
C112 H112 I21A 0.95 3.28 3.879(19) 122.6 .
C112 H112 I21B 0.95 3.16 3.816(19) 127.3 .
C116 H116 I22A 0.95 3.18 3.66(2) 113.6 .
C122 H122 I52A 0.95 3.21 3.75(2) 118.0 3_454
C122 H122 I52B 0.95 3.20 3.79(2) 122.0 3_454
C126 H126 I51B 0.95 3.08 3.691(19) 123.4 3_454
C142 H142 I22A 0.95 3.22 3.807(16) 122.1 .
C142 H142 I22B 0.95 3.05 3.652(18) 123.0 .
C143 H143 I11A 0.95 3.17 3.845(15) 129.4 3
C143 H143 I11B 0.95 3.27 3.904(19) 125.7 3
C146 H146 I32A 0.95 3.04 3.801(16) 138.7 4_646
C146 H146 I32B 0.95 3.03 3.79(2) 138.0 4_646
C152 H152 I12A 0.95 3.18 3.908(15) 134.6 3
C152 H152 I12B 0.95 2.90 3.60(2) 130.7 3
C155 H155 I22A 0.95 3.06 3.68(2) 124.4 4_646
C155 H155 I22B 0.95 3.13 3.67(2) 117.8 4_646
C156 H156 I22A 0.95 3.03 3.66(2) 125.0 4_646
C156 H156 I22B 0.95 3.04 3.61(3) 120.8 4_646
C162 H162 I11B 0.95 3.23 3.807(18) 120.9 3_545
C166 H166 I12A 0.95 3.10 3.67(2) 120.2 3_545
C202 H202 I32A 0.95 3.07 3.74(3) 128.3 .
C202 H202 I32B 0.95 2.93 3.68(3) 136.5 .
C206 H206 I31A 0.95 3.14 3.799(19) 128.0 .
C206 H206 I31B 0.95 3.25 3.80(2) 119.6 .
C216 H216 I41A 0.95 3.05 3.72(2) 129.2 .
C216 H216 I41B 0.95 3.09 3.81(3) 133.4 .
C222 H222 I61A 0.95 3.11 3.71(2) 122.2 3
C222 H222 I61B 0.95 3.28 3.91(2) 125.2 3
C226 H226 I62A 0.95 3.28 3.82(3) 117.6 3
C226 H226 I62B 0.95 3.22 3.69(3) 112.9 3
C242 H242 I41B 0.95 3.11 3.824(18) 132.9 .
C243 H243 N305 0.95 2.50 3.22(3) 132.3 .
C246 H246 I42A 0.95 3.05 3.72(2) 128.6 .
C246 H246 I42B 0.95 3.19 3.75(2) 119.7 .
C252 H252 I62A 0.95 3.06 3.63(2) 119.9 4_657
C252 H252 I62B 0.95 3.25 3.84(2) 122.3 4_657
C253 H253 I62A 0.95 3.07 3.60(2) 117.3 4_657
C253 H253 I62B 0.95 3.34 3.86(2) 116.4 4_657
C256 H256 I42A 0.95 3.20 3.836(15) 126.3 1_545
C256 H256 I42B 0.95 3.00 3.61(2) 123.5 1_545
C262 H262 I62A 0.95 3.15 3.766(17) 124.5 .
C262 H262 I62B 0.95 3.20 3.775(17) 120.7 .
C263 H263 I41A 0.95 3.06 3.826(15) 138.9 1_545
C263 H263 I41B 0.95 3.08 3.747(18) 128.4 1_545
C266 H266 I52A 0.95 3.05 3.924(18) 153.7 4_657
C266 H266 I52B 0.95 2.92 3.760(19) 147.9 4_657
C319 H31A N311 0.99 2.55 3.21(4) 124.4 .
C320 H32B I32A 0.99 3.32 4.16(3) 144.0 1_545
C324 H32E I52A 0.99 3.24 4.03(4) 138.2 4_657

loop_
_geom_torsion_atom_site_label_1
_geom_torsion_atom_site_label_2
_geom_torsion_atom_site_label_3
_geom_torsion_atom_site_label_4
_geom_torsion
_geom_torsion_site_symmetry_1
_geom_torsion_site_symmetry_4
N161 Zn1B N101 C106 47(3) 3_455 .
I11B Zn1B N101 C106 171(3) . .
I12B Zn1B N101 C106 -61(3) . .
N161 Zn1B N101 C102 -115.5(17) 3_455 .
I11B Zn1B N101 C102 8(2) . .
I12B Zn1B N101 C102 136.2(16) . .
C106 N101 C102 C103 13(4) . .
Zn1B N101 C102 C103 178.9(19) . .
Zn1A N101 C102 C103 -176.1(17) . .
N101 C102 C103 C104 -6(3) . .
C102 C103 C104 C105 3(4) . .
C102 C103 C104 C131 -179.7(19) . .
C103 C104 C105 C106 -9(6) . .
C131 C104 C105 C106 174(4) . .
C104 C105 C106 N101 19(7) . .
C102 N101 C106 C105 -19(6) . .
Zn1B N101 C106 C105 177(4) . .
Zn1A N101 C106 C105 170(4) . .
C116 N111 C112 C113 2(3) . .
Zn2A N111 C112 C113 -179.1(13) . .
Zn2B N111 C112 C113 -178.7(14) . .
N111 C112 C113 C114 8(3) . .
C112 C113 C114 C115 -14(3) . .
C112 C113 C114 C133 175.6(17) . .
C113 C114 C115 C116 13(3) . .
C133 C114 C115 C116 -177.0(19) . .
C112 N111 C116 C115 -4(3) . .
Zn2A N111 C116 C115 177.4(19) . .
Zn2B N111 C116 C115 177.3(18) . .
C114 C115 C116 N111 -4(4) . .
C126 N121 C122 C123 1(3) . .
Zn5 N121 C122 C123 -173.8(19) 3_454 .
N121 C122 C123 C124 -2(4) . .
C122 C123 C124 C125 3(3) . .
C122 C123 C124 C135 -179.3(19) . .
C123 C124 C125 C126 -3(3) . .
C135 C124 C125 C126 179.3(13) . .
C122 N121 C126 C125 -1(2) . .
Zn5 N121 C126 C125 173.3(11) 3_454 .
C124 C125 C126 N121 2(2) . .
C105 C104 C131 N132 -22(3) . .
C103 C104 C131 N132 160.7(18) . .
C105 C104 C131 N136 156(3) . .
C103 C104 C131 N136 -21(3) . .
N136 C131 N132 C133 2(2) . .
C104 C131 N132 C133 -179.3(15) . .
C131 N132 C133 N134 -1(2) . .
C131 N132 C133 C114 -174.1(15) . .
C113 C114 C133 N134 23(3) . .
C115 C114 C133 N134 -145.8(18) . .
C113 C114 C133 N132 -163.1(17) . .
C115 C114 C133 N132 28(3) . .
N132 C133 N134 C135 -1(2) . .
C114 C133 N134 C135 172.3(14) . .
C133 N134 C135 N136 2(2) . .
C133 N134 C135 C124 -175.8(12) . .
C125 C124 C135 N136 -168.3(14) . .
C123 C124 C135 N136 14(2) . .
C125 C124 C135 N134 9.4(19) . .
C123 C124 C135 N134 -168.6(17) . .
N134 C135 N136 C131 -1(2) . .
C124 C135 N136 C131 176.5(12) . .
N132 C131 N136 C135 -1(2) . .
C104 C131 N136 C135 -179.6(14) . .
C146 N141 C142 C143 -2(3) . .
Zn2A N141 C142 C143 177.3(15) . .
Zn2B N141 C142 C143 -172.4(15) . .
N141 C142 C143 C144 3(3) . .
C142 C143 C144 C145 -3(3) . .
C142 C143 C144 C171 176.2(16) . .
C143 C144 C145 C146 1(3) . .
C171 C144 C145 C146 -177.4(19) . .
C142 N141 C146 C145 1(3) . .
Zn2A N141 C146 C145 -178.5(17) . .
Zn2B N141 C146 C145 172.0(18) . .
C144 C145 C146 N141 0(4) . .
N201 Zn3B N151 C152 159.1(17) . .
I32B Zn3B N151 C152 41(2) . .
I31B Zn3B N151 C152 -92.9(19) . .
N201 Zn3B N151 C156 -20(3) . .
I32B Zn3B N151 C156 -138(2) . .
I31B Zn3B N151 C156 88(2) . .
C156 N151 C152 C153 -2(4) . .
Zn3B N151 C152 C153 179.1(17) . .
Zn3A N151 C152 C153 167.7(15) . .
N151 C152 C153 C154 3(3) . .
C152 C153 C154 C155 -1(3) . .
C152 C153 C154 C173 -176.4(18) . .
C153 C154 C155 C156 -1(5) . .
C173 C154 C155 C156 174(3) . .
C154 C155 C156 N151 3(6) . .
C152 N151 C156 C155 -1(5) . .
Zn3B N151 C156 C155 178(3) . .
Zn3A N151 C156 C155 -172(3) . .
C166 N161 C162 C163 -9(3) . .
Zn1A N161 C162 C163 174.6(15) 3_545 .
Zn1B N161 C162 C163 -178.1(17) 3_545 .
N161 C162 C163 C164 3(3) . .
C162 C163 C164 C165 0(3) . .
C162 C163 C164 C175 -178.3(19) . .
C163 C164 C165 C166 3(3) . .
C175 C164 C165 C166 -179(2) . .
C162 N161 C166 C165 11(3) . .
Zn1A N161 C166 C165 -172(2) 3_545 .
Zn1B N161 C166 C165 180(2) 3_545 .
C164 C165 C166 N161 -8(4) . .
C145 C144 C171 N176 -7(3) . .
C143 C144 C171 N176 174.7(16) . .
C145 C144 C171 N172 176.5(17) . .
C143 C144 C171 N172 -2(2) . .
N176 C171 N172 C173 4(2) . .
C144 C171 N172 C173 -178.9(15) . .
C171 N172 C173 N174 -2(3) . .
C171 N172 C173 C154 -178.1(15) . .
C153 C154 C173 N172 -11(3) . .
C155 C154 C173 N172 174(2) . .
C153 C154 C173 N174 172.8(19) . .
C155 C154 C173 N174 -2(3) . .
N172 C173 N174 C175 -1(3) . .
C154 C173 N174 C175 174.9(17) . .
C173 N174 C175 N176 3(3) . .
C173 N174 C175 C164 -170.7(16) . .
C163 C164 C175 N174 163.5(18) . .
C165 C164 C175 N174 -14(3) . .
C163 C164 C175 N176 -10(3) . .
C165 C164 C175 N176 171.9(19) . .
N172 C171 N176 C175 -3(2) . .
C144 C171 N176 C175 -179.7(15) . .
N174 C175 N176 C171 -1(3) . .
C164 C175 N176 C171 172.3(16) . .
C206 N201 C202 C203 -9(5) . .
Zn3B N201 C202 C203 161(3) . .
Zn3A N201 C202 C203 170(3) . .
N201 C202 C203 C204 7(6) . .
C202 C203 C204 C205 -1(4) . .
C202 C203 C204 C231 178(2) . .
C203 C204 C205 C206 -4(3) . .
C231 C204 C205 C206 177.6(14) . .
C202 N201 C206 C205 3(3) . .
Zn3B N201 C206 C205 -164.7(13) . .
Zn3A N201 C206 C205 -174.7(12) . .
C204 C205 C206 N201 3(2) . .
C216 N211 C212 C213 -5(6) . .
Zn4A N211 C212 C213 -176(4) . .
Zn4B N211 C212 C213 179(3) . .
N211 C212 C213 C214 9(7) . .
C212 C213 C214 C215 -8(6) . .
C212 C213 C214 C233 176(3) . .
C213 C214 C215 C216 4(4) . .
C233 C214 C215 C216 180(2) . .
C212 N211 C216 C215 1(5) . .
Zn4A N211 C216 C215 171(2) . .
Zn4B N211 C216 C215 177(3) . .
C214 C215 C216 N211 0(5) . .
C226 N221 C222 C223 0(3) . .
Zn6B N221 C222 C223 -178.3(12) 3 .
Zn6A N221 C222 C223 173.2(12) 3 .
N221 C222 C223 C224 2(2) . .
C222 C223 C224 C225 -5(3) . .
C222 C223 C224 C235 176.9(14) . .
C223 C224 C225 C226 6(4) . .
C235 C224 C225 C226 -176(2) . .
C222 N221 C226 C225 1(4) . .
Zn6B N221 C226 C225 179(3) 3 .
Zn6A N221 C226 C225 -173(3) 3 .
C224 C225 C226 N221 -4(5) . .
C203 C204 C231 N236 175(2) . .
C205 C204 C231 N236 -7(2) . .
C203 C204 C231 N232 -7(3) . .
C205 C204 C231 N232 171.2(14) . .
N236 C231 N232 C233 -1(2) . .
C204 C231 N232 C233 -179.0(13) . .
C231 N232 C233 N234 6(2) . .
C231 N232 C233 C214 -178.4(15) . .
C213 C214 C233 N232 -171(3) . .
C215 C214 C233 N232 13(3) . .
C213 C214 C233 N234 5(4) . .
C215 C214 C233 N234 -171(2) . .
N232 C233 N234 C235 -4(2) . .
C214 C233 N234 C235 -180.0(15) . .
C233 N234 C235 N236 -3(2) . .
C233 N234 C235 C224 176.8(13) . .
C225 C224 C235 N234 -19(2) . .
C223 C224 C235 N234 158.8(14) . .
C225 C224 C235 N236 160.6(19) . .
C223 C224 C235 N236 -22(2) . .
N232 C231 N236 C235 -4(2) . .
C204 C231 N236 C235 173.4(13) . .
N234 C235 N236 C231 7(2) . .
C224 C235 N236 C231 -172.9(12) . .
C246 N241 C242 C243 -3(3) . .
Zn4A N241 C242 C243 178.9(13) . .
Zn4B N241 C242 C243 178.8(16) . .
N241 C242 C243 C244 3(3) . .
C242 C243 C244 C245 -3(3) . .
C242 C243 C244 C271 172.7(16) . .
C243 C244 C245 C246 4(3) . .
C271 C244 C245 C246 -172(2) . .
C242 N241 C246 C245 3(4) . .
Zn4A N241 C246 C245 -178(2) . .
Zn4B N241 C246 C245 -179(2) . .
C244 C245 C246 N241 -4(4) . .
C256 N251 C252 C253 -2(5) . .
Zn5 N251 C252 C253 173(3) . .
N251 C252 C253 C254 2(5) . .
C252 C253 C254 C255 0(4) . .
C252 C253 C254 C273 177(2) . .
C253 C254 C255 C256 -1(3) . .
C273 C254 C255 C256 -178.6(16) . .
C252 N251 C256 C255 1(3) . .
Zn5 N251 C256 C255 -174.0(12) . .
C254 C255 C256 N251 1(3) . .
C266 N261 C262 C263 -5(3) . .
Zn6B N261 C262 C263 171.9(16) . .
Zn6A N261 C262 C263 172.5(17) . .
N261 C262 C263 C264 2(3) . .
C262 C263 C264 C265 2(3) . .
C262 C263 C264 C275 -178.8(17) . .
C263 C264 C265 C266 -2(3) . .
C275 C264 C265 C266 179.1(19) . .
C262 N261 C266 C265 5(4) . .
Zn6B N261 C266 C265 -172(2) . .
Zn6A N261 C266 C265 -171.9(19) . .
C264 C265 C266 N261 -2(4) . .
C245 C244 C271 N276 -172.6(18) . .
C243 C244 C271 N276 12(3) . .
C245 C244 C271 N272 7(3) . .
C243 C244 C271 N272 -168.9(16) . .
N276 C271 N272 C273 -6(2) . .
C244 C271 N272 C273 174.2(14) . .
C271 N272 C273 N274 5(3) . .
C271 N272 C273 C254 -175.7(14) . .
C253 C254 C273 N274 -177(2) . .
C255 C254 C273 N274 1(2) . .
C253 C254 C273 N272 3(3) . .
C255 C254 C273 N272 -179.0(16) . .
N272 C273 N274 C275 0(2) . .
C254 C273 N274 C275 -179.2(14) . .
C273 N274 C275 N276 -5(2) . .
C273 N274 C275 C264 176.0(13) . .
C263 C264 C275 N274 -3(2) . .
C265 C264 C275 N274 176.7(18) . .
C263 C264 C275 N276 178.1(17) . .
C265 C264 C275 N276 -3(2) . .
N272 C271 N276 C275 3(2) . .
C244 C271 N276 C275 -177.7(15) . .
N274 C275 N276 C271 3(2) . .
C264 C275 N276 C271 -177.6(13) . .
N305 C301 N302 C319 -173(3) . .
C310 C301 N302 C319 15(4) . .
N305 C301 N302 C303 -7(3) . .
C310 C301 N302 C303 -180(3) . .
N302 C301 N305 C304 8(3) . .
C310 C301 N305 C304 180(3) . .
C301 N302 C303 C309 172(4) . .
C319 N302 C303 C309 -22(5) . .
C301 N302 C303 C304 3(3) . .
C319 N302 C303 C304 169(3) . .
C309 C303 C304 C306 6(5) . .
N302 C303 C304 C306 176(3) . .
C309 C303 C304 N305 -169(4) . .
N302 C303 C304 N305 1(3) . .
C301 N305 C304 C306 180(3) . .
C301 N305 C304 C303 -5(3) . .
C303 C304 C306 C307 7(5) . .
N305 C304 C306 C307 -179(3) . .
C304 C306 C307 C308 -6(6) . .
C306 C307 C308 C309 -6(6) . .
C304 C303 C309 C308 -20(7) . .
N302 C303 C309 C308 172(4) . .
C307 C308 C309 C303 19(7) . .
N305 C301 C310 N314 52(5) . .
N302 C301 C310 N314 -136(3) . .
N305 C301 C310 N311 -117(3) . .
N302 C301 C310 N311 55(4) . .
N314 C310 N311 C312 0(4) . .
C301 C310 N311 C312 170(3) . .
N311 C310 N314 C324 -169(3) . .
C301 C310 N314 C324 22(6) . .
N311 C310 N314 C313 -4(4) . .
C301 C310 N314 C313 -174(3) . .
C310 N311 C312 C313 5(3) . .
C310 N311 C312 C315 -177(2) . .
N311 C312 C313 C318 179(3) . .
C315 C312 C313 C318 0.0 . .
N311 C312 C313 N314 -8(3) . .
C315 C312 C313 N314 174(3) . .
C324 N314 C313 C312 171(3) . .
C310 N314 C313 C312 7(3) . .
C324 N314 C313 C318 -16(5) . .
C310 N314 C313 C318 179(2) . .
C312 C313 C318 C317 0.0 . .
N314 C313 C318 C317 -172(3) . .
C313 C318 C317 C316 0.0 . .
C318 C317 C316 C315 0.0 . .
C317 C316 C315 C312 0.0 . .
N311 C312 C315 C316 -179(3) . .
C313 C312 C315 C316 0.0 . .
C301 N302 C319 C320 78(4) . .
C303 N302 C319 C320 -84(3) . .
N302 C319 C320 C321 -63(4) . .
C319 C320 C321 C322 91(7) . .
C320 C321 C322 C323 -157(5) . .
C321 C322 C323 C324 93(6) . .
C310 N314 C324 C323 74(5) . .
C313 N314 C324 C323 -86(5) . .
C322 C323 C324 N314 -60(5) . .
C75A C70A C71A C72A 12(12) . .
C70A C71A C72A C73A -66(9) . .
C71A C72A C73A C74A 49(11) . .
C72A C73A C74A C75A 14(13) . .
C71A C70A C75A C74A 51(11) . .
C73A C74A C75A C70A -67(9) . .
C75B C70B C71B C72B -52(8) . .
C70B C71B C72B C73B 60(7) . .
C71B C72B C73B C74B -70(7) . .
C72B C73B C74B C75B 60(7) . .
C71B C70B C75B C74B 50(9) . .
C73B C74B C75B C70B -50(8) . .
C75C C70C C71C C72C -12(9) . .
C70C C71C C72C C73C 60(8) . .
C71C C72C C73C C74C -41(8) . .
C72C C73C C74C C75C -20(8) . .
C73C C74C C75C C70C 69(7) . .
C71C C70C C75C C74C -49(8) . .
C75D C70D C71D C72D -33(10) . .
C70D C71D C72D C73D -33(10) . .
C71D C72D C73D C74D 74(6) . .
C72D C73D C74D C75D -37(8) . .
C71D C70D C75D C74D 69(8) . .
C73D C74D C75D C70D -30(9) . .
C75F C70F C71F C72F 48(10) . .
C70F C71F C72F C73F -4(9) . .
C71F C72F C73F C74F -50(8) . .
C72F C73F C74F C75F 64(9) . .
C71F C70F C75F C74F -35(12) . .
C73F C74F C75F C70F -20(11) . .
C75G C70G C71G C72G 82(5) . .
C70G C71G C72G C73G -36(9) . .
C71G C72G C73G C74G -39(10) . .
C72G C73G C74G C75G 76(7) . .
C71G C70G C75G C74G -44(10) . .
C73G C74G C75G C70G -29(10) . .
C75H C70H C71H C72H 26(11) . .
C70H C71H C72H C73H -74(7) . .
C71H C72H C73H C74H 47(9) . .
C72H C73H C74H C75H 20(10) . .
C73H C74H C75H C70H -68(8) . .
C71H C70H C75H C74H 41(11) . .
C75I C70I C71I C72I -68(9) . .
C70I C71I C72I C73I 58(8) . .
C71I C72I C73I C74I 6(9) . .
C72I C73I C74I C75I -65(7) . .
C73I C74I C75I C70I 55(11) . .
C71I C70I C75I C74I 8(12) . .
C75J C70J C71J C72J -75(8) . .
C70J C71J C72J C73J 33(22) . .
C71J C72J C73J C74J 35(22) . .
C72J C73J C74J C75J -71(9) . .
C71J C70J C75J C74J 38(22) . .
C73J C74J C75J C70J 30(22) . .
C75K C70K C71K C72K -59(4) . .
C70K C71K C72K C73K 61(4) . .
C71K C72K C73K C74K -62(5) . .
C72K C73K C74K C75K 57(5) . .
C71K C70K C75K C74K 52(5) . .
C73K C74K C75K C70K -49(5) . .
C75L C70L C71L C72L 57(9) . .
C70L C71L C72L C73L 2(11) . .
C71L C72L C73L C74L -58(9) . .
C72L C73L C74L C75L 50(10) . .
C71L C70L C75L C74L -65(9) . .
C73L C74L C75L C70L 10(11) . .
C51A C50A C51A C52A 26(3) 2_756 .
C50A C51A C52A C53A -51(6) . .
C51A C52A C53A C52A 25(3) . 2_756
C55B C50B C51B C52B -55(7) . .
C50B C51B C52B C53B 48(8) . .
C51B C52B C53B C54B -49(7) . .
C52B C53B C54B C55B 63(7) . .
C51B C50B C55B C54B 65(6) . .
C53B C54B C55B C50B -73(6) . .
C45A C40A C41A C42A 55(7) . .
C40A C41A C42A C43A -61(6) . .
C41A C42A C43A C44A 71(5) . .
C42A C43A C44A C45A -70(5) . .
C43A C44A C45A C40A 55(6) . .
C41A C40A C45A C44A -51(7) . .
C45B C40B C41B C42B -38(7) . .
C40B C41B C42B C43B 71(6) . .
C41B C42B C43B C44B -28(6) . .
C42B C43B C44B C45B -40(5) . .
C41B C40B C45B C44B -32(7) . .
C43B C44B C45B C40B 74(5) . .
C65A C60A C61A C62A 78(7) . .
C60A C61A C62A C63A -52(11) . .
C61A C62A C63A C64A -19(12) . .
C62A C63A C64A C65A 74(8) . .
C63A C64A C65A C60A -49(11) . .
C61A C60A C65A C64A -23(12) . .
C65B C60B C61B C62B -47(10) . .
C60B C61B C62B C63B 80(6) . .
C61B C62B C63B C64B -25(9) . .
C62B C63B C64B C65B -48(9) . .
C61B C60B C65B C64B -27(10) . .
C63B C64B C65B C60B 81(6) . .
